data_4122735
loop_
_publ_author_name
'Kanady, Jacob S.'
'Lin, Po-Heng'
'Carsch, Kurtis M.'
'Nielsen, Robert J.'
'Takase, Michael K.'
'Goddard, 3rd, William A'
'Agapie, Theodor'

_publ_section_title
;
 Toward Models for the Full Oxygen-Evolving Complex of Photosystem II by
 Ligand Coordination To Lower the Symmetry of the Mn3CaO4 Cubane:
 Demonstration That Electronic Effects Facilitate Binding of a Fifth
 Metal.
;
_journal_issue 41
_journal_name_full 'Journal of the American Chemical Society'
_journal_page_first 14373
_journal_paper_doi 10.1021/ja508160x
_journal_volume 136
_journal_year 2014
_chemical_formula_moiety 'C69 H62 Ca Mn3 N10 O11, C F3 O3 S, 3.62(C6 H6), 0.55(C4 H10 O), O'
_chemical_formula_sum 'C93.91 H91.19 Ca F3 Mn3 N10 O15.55 S'
_chemical_formula_weight 1902.55
_chemical_name_systematic
;
 ?
;
_space_group_crystal_system triclinic
_space_group_IT_number 2
_space_group_name_Hall '-P 1'
_space_group_name_H-M_alt 'P -1'
_symmetry_space_group_name_Hall '-P 1'
_symmetry_space_group_name_H-M 'P -1'
_atom_sites_solution_hydrogens geom
_atom_sites_solution_primary direct
_audit_creation_date 2014-08-05
_audit_creation_method
;
Olex2 1.2
(compiled 2014.07.22 svn.r2960 for OlexSys, GUI svn.r4862)
;
_cell_angle_alpha 101.260(3)
_cell_angle_beta 102.405(3)
_cell_angle_gamma 102.535(3)
_cell_formula_units_Z 2
_cell_length_a 13.9463(15)
_cell_length_b 16.9456(18)
_cell_length_c 21.456(2)
_cell_measurement_reflns_used 9882
_cell_measurement_temperature 100(2)
_cell_measurement_theta_max 23.46
_cell_measurement_theta_min 2.18
_cell_volume 4676.1(8)
_computing_cell_refinement 'SAINT v8.34A (Bruker, 2013)'
_computing_data_reduction 'SAINT v8.34A (Bruker, 2013)'
_computing_molecular_graphics 'Olex2 (Dolomanov et al., 2009)'
_computing_publication_material 'Olex2 (Dolomanov et al., 2009)'
_computing_structure_refinement 'XL (Sheldrick, 2008)'
_computing_structure_solution 'XT (Sheldrick, 2008)'
_diffrn_ambient_temperature 100.15
_diffrn_measured_fraction_theta_full 0.695
_diffrn_measured_fraction_theta_max 0.999
_diffrn_measurement_device_type 'Bruker APEX-II CCD'
_diffrn_measurement_method '\f and \w scans'
_diffrn_radiation_type MoK\a
_diffrn_radiation_wavelength 0.71073
_diffrn_reflns_av_R_equivalents 0.1394
_diffrn_reflns_av_unetI/netI 0.1073
_diffrn_reflns_Laue_measured_fraction_full 0.695
_diffrn_reflns_Laue_measured_fraction_max 0.999
_diffrn_reflns_limit_h_max 14
_diffrn_reflns_limit_h_min -14
_diffrn_reflns_limit_k_max 18
_diffrn_reflns_limit_k_min -18
_diffrn_reflns_limit_l_max 22
_diffrn_reflns_limit_l_min -22
_diffrn_reflns_number 74550
_diffrn_reflns_point_group_measured_fraction_full 0.695
_diffrn_reflns_point_group_measured_fraction_max 0.999
_diffrn_reflns_theta_full 25.242
_diffrn_reflns_theta_max 22.212
_diffrn_reflns_theta_min 1.553
_diffrn_standards_number 0
_exptl_absorpt_coefficient_mu 0.549
_exptl_absorpt_correction_T_max 1.0000
_exptl_absorpt_correction_T_min 0.8592
_exptl_absorpt_correction_type multi-scan
_exptl_absorpt_process_details
'SADABS-2014/2 (Bruker,2014) was used for absorption correction. wR2(int) was 0.0882 before and 0.0719 after correction. The Ratio of minimum to maximum transmission is 0.8592. The \l/2 correction factor is 0.00150.'
_exptl_crystal_colour brown
_exptl_crystal_colour_primary brown
_exptl_crystal_density_diffrn 1.351
_exptl_crystal_description plate
_exptl_crystal_F_000 1932
_exptl_crystal_size_max 0.23
_exptl_crystal_size_mid 0.16
_exptl_crystal_size_min 0.14
_refine_diff_density_max 0.810
_refine_diff_density_min -0.714
_refine_diff_density_rms 0.108
_refine_ls_extinction_method none
_refine_ls_goodness_of_fit_ref 1.044
_refine_ls_hydrogen_treatment constr
_refine_ls_matrix_type full
_refine_ls_number_parameters 1431
_refine_ls_number_reflns 11789
_refine_ls_number_restraints 3076
_refine_ls_restrained_S_all 0.958
_refine_ls_R_factor_all 0.1404
_refine_ls_R_factor_gt 0.0760
_refine_ls_shift/su_max 0.000
_refine_ls_shift/su_mean 0.000
_refine_ls_structure_factor_coef Fsqd
_refine_ls_weighting_details 'w=1/[\s^2^(Fo^2^)+(0.1048P)^2^+18.6537P] where P=(Fo^2^+2Fc^2^)/3'
_refine_ls_weighting_scheme calc
_refine_ls_wR_factor_gt 0.1878
_refine_ls_wR_factor_ref 0.2244
_reflns_Friedel_coverage 0.000
_reflns_number_gt 7050
_reflns_number_total 11789
_reflns_threshold_expression 'I > 2\s(I)'
_cod_data_source_file ja508160x_si_004.cif
_cod_data_source_block a14035
_cod_depositor_comments 'Adding full bibliography for 4122734--4122736.cif.'
_cod_original_cell_volume 4676.2(8)
_cod_database_code 4122735
_shelxl_version_number 2014-3
_shelx_space_group_comment
;
The symmetry employed for this shelxl refinement is uniquely defined
by the following loop, which should always be used as a source of
symmetry information in preference to the above space-group names.
They are only intended as comments.
;
_shelx_estimated_absorpt_t_max 0.927
_shelx_estimated_absorpt_t_min 0.884
_olex2_refinement_description
;
1. Fixed Uiso
 At 1.2 times of:
  All C(H) groups, All C(H,H) groups
 At 1.5 times of:
  All C(H,H,H) groups
2. Restrained planarity
 C11U, C12U, C13U, C14U, C15U, C16U
 with sigma of 0.1
 C11V, C12V, C13V, C14V, C15V, C16V
 with sigma of 0.1
 C21U, C22U, C23U, C24U, C25U, C26U
 with sigma of 0.1
 C21V, C22V, C23V, C24V, C25V, C26V
 with sigma of 0.1
 C31U, C32U, C33U, C34U, C35U, C36U
 with sigma of 0.1
 C41U, C42U, C43U, C44U, C45U, C46U
 with sigma of 0.1
 C41V, C42V, C43V, C44V, C45V, C46V
 with sigma of 0.1
 C31W, C32W, C33W, C34W, C35W, C36W
 with sigma of 0.1
3. Rigid bond restraints
 C11U, C12U, C13U, C14U, C15U, C16U, C11V, C12V, C13V, C14V, C15V, C16V, C21U,
 C22U, C23U, C24U, C25U, C26U, C21V, C22V, C23V, C24V, C25V, C26V, C31U, C32U,
 C33U, C34U, C35U, C36U, C41U, C42U, C43U, C44U, C45U, C46U, C41V, C42V, C43V,
 C44V, C45V, C46V, O1W, C11W, C12W, C13W, C14W, O2W, C21W, C22W, C23W, C24W,
 C31W, C32W, C33W, C34W, C35W, C36W
 with sigma for 1-2 distances of 0.005 and sigma for 1-3 distances of 0.005
4. Uiso/Uaniso restraints and constraints
C11U \\sim C12U \\sim C13U \\sim C14U \\sim C15U \\sim C16U \\sim C11V \\sim
C12V \\sim C13V \\sim C14V \\sim C15V \\sim C16V \\sim C21U \\sim C22U \\sim
C23U \\sim C24U \\sim C25U \\sim C26U \\sim C21V \\sim C22V \\sim C23V \\sim
C24V \\sim C25V \\sim C26V \\sim C31U \\sim C32U \\sim C33U \\sim C34U \\sim
C35U \\sim C36U \\sim C41U \\sim C42U \\sim C43U \\sim C44U \\sim C45U \\sim
C46U \\sim C41V \\sim C42V \\sim C43V \\sim C44V \\sim C45V \\sim C46V \\sim
O1W \\sim C11W \\sim C12W \\sim C13W \\sim C14W \\sim O2W \\sim C21W \\sim C22W
\\sim C23W \\sim C24W \\sim C31W \\sim C32W \\sim C33W \\sim C34W \\sim C35W
\\sim C36W: within 1.7A with sigma of 0.02 and sigma for terminal atoms of 0.04
Uanis(O1W) = Uanis(C11W) = Uanis(C12W) = Uanis(C13W) = Uanis(C14W)
5. Same fragment restrains
{C12U, C13U, C14U, C15U, C16U, C11U}
as
{C11U, C12U, C13U, C14U, C15U, C16U}
{C11U, C12U, C13U, C14U, C15U, C16U}
as
{C11V, C12V, C13V, C14V, C15V, C16V}
{C11U, C12U, C13U, C14U, C15U, C16U}
as
{C21U, C22U, C23U, C24U, C25U, C26U}
{C11U, C12U, C13U, C14U, C15U, C16U}
as
{C21V, C22V, C23V, C24V, C25V, C26V}
{C11U, C12U, C13U, C14U, C15U, C16U}
as
{C31U, C32U, C33U, C34U, C35U, C36U}
{C11U, C12U, C13U, C14U, C15U, C16U}
as
{C41U, C42U, C43U, C44U, C45U, C46U}
{C11U, C12U, C13U, C14U, C15U, C16U}
as
{C41V, C42V, C43V, C44V, C45V, C46V}
{O1W, C13W, C14W, C11W, C12W}
{O2W, C21W, C22W, C23W, C24W}
as
{O1W, C11W, C12W, C13W, C14W}
{C11U, C12U, C13U, C14U, C15U, C16U}
as
{C31W, C32W, C33W, C34W, C35W, C36W}
6. Others
 1*[Sof(O1W)+Sof(C11W)+Sof(H11A)+Sof(H11B)+Sof(C12W)+Sof(H12A)+Sof(H12B)+
 Sof(H12C)+Sof(C13W)+Sof(H13A)+Sof(H13B)+Sof(C14W)+Sof(H14A)+Sof(H14B)+
 Sof(H14C)]+1*[Sof(O2W)+Sof(C21W)+Sof(H21A)+Sof(H21B)+Sof(C22W)+Sof(H22A)+
 Sof(H22B)+Sof(H22C)+Sof(C23W)+Sof(H23A)+Sof(H23B)+Sof(C24W)+Sof(H24A)+
 Sof(H24B)+Sof(H24C)]+1*[Sof(C21U)+Sof(H21U)+Sof(C22U)+Sof(H22U)+Sof(C23U)+
 Sof(H23U)+Sof(C24U)+Sof(H24U)+Sof(C25U)+Sof(H25U)+Sof(C26U)+Sof(H26U)+
 Sof(C21V)+Sof(H21V)+Sof(C22V)+Sof(H22V)+Sof(C23V)+Sof(H23V)+Sof(C24V)+
 Sof(H24V)+Sof(C25V)+Sof(H25V)+Sof(C26V)+Sof(H26V)+Sof(C31W)+Sof(H31W)+
 Sof(C32W)+Sof(H32W)+Sof(C33W)+Sof(H33W)+Sof(C34W)+Sof(H34W)+Sof(C35W)+
 Sof(H35W)+Sof(C36W)+Sof(H36W)]=1 with esd of 0
 Sof(O1W)=Sof(C11W)=Sof(H11A)=Sof(H11B)=Sof(C12W)=Sof(H12A)=Sof(H12B)=
 Sof(H12C)=Sof(C13W)=Sof(H13A)=Sof(H13B)=Sof(C14W)=Sof(H14A)=Sof(H14B)=
 Sof(H14C)=FVAR(1)
 Sof(O2W)=Sof(C21W)=Sof(H21A)=Sof(H21B)=Sof(C22W)=Sof(H22A)=Sof(H22B)=
 Sof(H22C)=Sof(C23W)=Sof(H23A)=Sof(H23B)=Sof(C24W)=Sof(H24A)=Sof(H24B)=
 Sof(H24C)=FVAR(2)
 Sof(C21U)=Sof(H21U)=Sof(C22U)=Sof(H22U)=Sof(C23U)=Sof(H23U)=Sof(C24U)=
 Sof(H24U)=Sof(C25U)=Sof(H25U)=Sof(C26U)=Sof(H26U)=1-FVAR(3)
 Sof(C21V)=Sof(H21V)=Sof(C22V)=Sof(H22V)=Sof(C23V)=Sof(H23V)=Sof(C24V)=
 Sof(H24V)=Sof(C25V)=Sof(H25V)=Sof(C26V)=Sof(H26V)=Sof(C31W)=Sof(H31W)=
 Sof(C32W)=Sof(H32W)=Sof(C33W)=Sof(H33W)=Sof(C34W)=Sof(H34W)=Sof(C35W)=
 Sof(H35W)=Sof(C36W)=Sof(H36W)=FVAR(3)
 Sof(C11V)=Sof(H11V)=Sof(C12V)=Sof(H12V)=Sof(C13V)=Sof(H13V)=Sof(C14V)=
 Sof(H14V)=Sof(C15V)=Sof(H15V)=Sof(C16V)=Sof(H16V)=1-FVAR(4)
 Sof(C11U)=Sof(H11U)=Sof(C12U)=Sof(H12U)=Sof(C13U)=Sof(H13U)=Sof(C14U)=
 Sof(H14U)=Sof(C15U)=Sof(H15U)=Sof(C16U)=Sof(H16U)=FVAR(4)
 Sof(C41V)=Sof(H41V)=Sof(C42V)=Sof(H42V)=Sof(C43V)=Sof(H43V)=Sof(C44V)=
 Sof(H44V)=Sof(C45V)=Sof(H45V)=Sof(C46V)=Sof(H46V)=0.5*(1-FVAR(6))
 Sof(C41U)=Sof(H41U)=Sof(C42U)=Sof(H42U)=Sof(C43U)=Sof(H43U)=Sof(C44U)=
 Sof(H44U)=Sof(C45U)=Sof(H45U)=Sof(C46U)=Sof(H46U)=0.5*FVAR(6)
 Sof(C31U)=Sof(H31U)=Sof(C32U)=Sof(H32U)=Sof(C33U)=Sof(H33U)=Sof(C34U)=
 Sof(H34U)=Sof(C35U)=Sof(H35U)=Sof(C36U)=Sof(H36U)=FVAR(5)
7.a Secondary CH2 refined with riding coordinates:
 C75(H75A,H75B), C77(H77A,H77B), C78(H78A,H78B), C80(H80A,H80B), C11W(H11A,
 H11B), C13W(H13A,H13B), C21W(H21A,H21B), C23W(H23A,H23B)
7.b Me refined with riding coordinates:
 C12W(H12A,H12B,H12C), C14W(H14A,H14B,H14C), C22W(H22A,H22B,H22C), C24W(H24A,
 H24B,H24C)
7.c Aromatic/amide H refined with riding coordinates:
 C2(H2), C4(H4), C6(H6), C13(H13), C14(H14), C15(H15), C16(H16), C42(H42),
 C43(H43), C44(H44), C45(H45), C47(H47), C48(H48), C49(H49), C50(H50), C23(H23),
  C24(H24), C25(H25), C26(H26), C52(H52), C53(H53), C54(H54), C55(H55),
 C57(H57), C58(H58), C59(H59), C60(H60), C33(H33), C34(H34), C35(H35), C36(H36),
  C62(H62), C63(H63), C64(H64), C65(H65), C67(H67), C68(H68), C69(H69),
 C70(H70), C11U(H11U), C12U(H12U), C13U(H13U), C14U(H14U), C15U(H15U),
 C16U(H16U), C11V(H11V), C12V(H12V), C13V(H13V), C14V(H14V), C15V(H15V),
 C16V(H16V), C21U(H21U), C22U(H22U), C23U(H23U), C24U(H24U), C25U(H25U),
 C26U(H26U), C21V(H21V), C22V(H22V), C23V(H23V), C24V(H24V), C25V(H25V),
 C26V(H26V), C31U(H31U), C32U(H32U), C33U(H33U), C34U(H34U), C35U(H35U),
 C36U(H36U), C41U(H41U), C42U(H42U), C43U(H43U), C44U(H44U), C45U(H45U),
 C46U(H46U), C41V(H41V), C42V(H42V), C43V(H43V), C44V(H44V), C45V(H45V),
 C46V(H46V), C31W(H31W), C32W(H32W), C33W(H33W), C34W(H34W), C35W(H35W),
 C36W(H36W)
7.d Idealised Me refined as rotating group:
 C72(H72A,H72B,H72C), C73(H73A,H73B,H73C), C76(H76A,H76B,H76C), C79(H79A,H79B,
 H79C), C82(H82A,H82B,H82C)
;
_olex2_submission_special_instructions 'No special instructions were received'

loop_
_space_group_symop_operation_xyz
'x, y, z'
'-x, -y, -z'

loop_
_atom_site_label
_atom_site_type_symbol
_atom_site_fract_x
_atom_site_fract_y
_atom_site_fract_z
_atom_site_U_iso_or_equiv
_atom_site_adp_type
_atom_site_occupancy
_atom_site_site_symmetry_order
_atom_site_calc_flag
_atom_site_refinement_flags_posn
_atom_site_refinement_flags_adp
_atom_site_refinement_flags_occupancy
_atom_site_disorder_assembly
_atom_site_disorder_group
Mn1 Mn 0.95378(9) 0.04670(8) 0.29395(5) 0.0197(3) Uani 1 1 d . . . . .
O1 O 0.9275(4) 0.1009(3) 0.3683(2) 0.0195(13) Uani 1 1 d . . . . .
Mn2 Mn 0.79123(9) 0.09329(8) 0.33680(5) 0.0207(3) Uani 1 1 d . . . . .
O2 O 0.8216(4) 0.1893(3) 0.3017(2) 0.0205(13) Uani 1 1 d . . . . .
Mn3 Mn 0.84727(9) 0.13804(8) 0.21986(5) 0.0201(3) Uani 1 1 d . . . . .
O3 O 0.9760(4) 0.1425(3) 0.2628(2) 0.0200(13) Uani 1 1 d . . . . .
O4 O 0.8160(4) 0.0401(3) 0.2551(2) 0.0176(12) Uani 1 1 d . . . . .
C1 C 0.7371(6) -0.1597(5) 0.2029(4) 0.021(2) Uani 1 1 d . . . . .
C2 C 0.6564(6) -0.1370(5) 0.2220(4) 0.022(2) Uani 1 1 d . . . . .
H2 H 0.6389 -0.1530 0.2590 0.027 Uiso 1 1 calc R . . . .
C3 C 0.5998(6) -0.0918(5) 0.1898(4) 0.021(2) Uani 1 1 d . . . . .
C4 C 0.6268(6) -0.0689(5) 0.1357(4) 0.021(2) Uani 1 1 d . . . . .
H4 H 0.5891 -0.0379 0.1129 0.026 Uiso 1 1 calc R . . . .
C5 C 0.7067(6) -0.0898(5) 0.1141(3) 0.0183(19) Uani 1 1 d . . . . .
C6 C 0.7622(6) -0.1349(5) 0.1486(4) 0.023(2) Uani 1 1 d . . . . .
H6 H 0.8181 -0.1489 0.1349 0.027 Uiso 1 1 calc R . . . .
O11 O 0.9197(4) -0.0597(3) 0.3094(2) 0.0216(13) Uani 1 1 d . . . . .
C11 C 0.9633(6) -0.1207(5) 0.2830(4) 0.024(2) Uani 1 1 d . . . . .
C12 C 0.8878(7) -0.2069(5) 0.2645(4) 0.025(2) Uani 1 1 d . . . . .
C13 C 0.9198(7) -0.2742(6) 0.2822(4) 0.032(2) Uani 1 1 d . . . . .
H13 H 0.9895 -0.2655 0.3041 0.038 Uiso 1 1 calc R . . . .
C14 C 0.8549(8) -0.3516(6) 0.2694(5) 0.041(3) Uani 1 1 d . . . . .
H14 H 0.8797 -0.3962 0.2812 0.050 Uiso 1 1 calc R . . . .
C15 C 0.7523(8) -0.3650(6) 0.2391(4) 0.041(3) Uani 1 1 d . . . . .
H15 H 0.7053 -0.4179 0.2316 0.049 Uiso 1 1 calc R . . . .
C16 C 0.7194(7) -0.2986(6) 0.2198(4) 0.036(2) Uani 1 1 d . . . . .
H16 H 0.6495 -0.3081 0.1978 0.043 Uiso 1 1 calc R . . . .
C17 C 0.7841(7) -0.2205(5) 0.2316(4) 0.027(2) Uani 1 1 d . . . . .
C41 C 0.9932(6) -0.1003(5) 0.2212(4) 0.022(2) Uani 1 1 d . . . . .
C42 C 1.0178(6) -0.1546(6) 0.1751(4) 0.026(2) Uani 1 1 d . . . . .
H42 H 1.0203 -0.2085 0.1806 0.031 Uiso 1 1 calc R . . . .
C43 C 1.0390(6) -0.1302(6) 0.1201(4) 0.027(2) Uani 1 1 d . . . . .
H43 H 1.0537 -0.1673 0.0864 0.032 Uiso 1 1 calc R . . . .
C44 C 1.0378(6) -0.0498(6) 0.1167(4) 0.027(2) Uani 1 1 d . . . . .
H44 H 1.0531 -0.0307 0.0802 0.033 Uiso 1 1 calc R . . . .
C45 C 1.0150(6) 0.0025(5) 0.1645(4) 0.021(2) Uani 1 1 d . . . . .
H45 H 1.0159 0.0578 0.1613 0.025 Uiso 1 1 calc R . . . .
N1 N 0.9911(5) -0.0228(4) 0.2168(3) 0.0205(16) Uani 1 1 d . . . . .
C46 C 1.0620(7) -0.1144(5) 0.3360(4) 0.028(2) Uani 1 1 d . . . . .
C47 C 1.0560(7) -0.1080(5) 0.4001(4) 0.032(2) Uani 1 1 d . . . . .
H47 H 0.9929 -0.1094 0.4106 0.039 Uiso 1 1 calc R . . . .
C48 C 1.1427(8) -0.0995(6) 0.4483(4) 0.044(3) Uani 1 1 d . . . . .
H48 H 1.1405 -0.0959 0.4927 0.053 Uiso 1 1 calc R . . . .
C49 C 1.2320(8) -0.0964(6) 0.4314(5) 0.049(3) Uani 1 1 d . . . . .
H49 H 1.2937 -0.0880 0.4642 0.059 Uiso 1 1 calc R . . . .
C50 C 1.2314(8) -0.1055(7) 0.3672(6) 0.058(3) Uani 1 1 d . . . . .
H50 H 1.2938 -0.1049 0.3560 0.070 Uiso 1 1 calc R . . . .
N4 N 1.1471(6) -0.1155(5) 0.3181(4) 0.043(2) Uani 1 1 d . . . . .
O12 O 0.6533(4) 0.0703(3) 0.2977(2) 0.0226(13) Uani 1 1 d . . . . .
C21 C 0.5836(6) 0.0191(5) 0.3222(4) 0.025(2) Uani 1 1 d . . . . .
C22 C 0.4910(6) -0.0313(5) 0.2632(4) 0.024(2) Uani 1 1 d . . . . .
C23 C 0.3945(6) -0.0279(6) 0.2673(4) 0.034(2) Uani 1 1 d . . . . .
H23 H 0.3871 0.0033 0.3071 0.041 Uiso 1 1 calc R . . . .
C24 C 0.3079(7) -0.0682(6) 0.2156(4) 0.040(3) Uani 1 1 d . . . . .
H24 H 0.2424 -0.0649 0.2200 0.048 Uiso 1 1 calc R . . . .
C25 C 0.3186(7) -0.1127(6) 0.1580(4) 0.039(3) Uani 1 1 d . . . . .
H25 H 0.2604 -0.1405 0.1219 0.047 Uiso 1 1 calc R . . . .
C26 C 0.4150(7) -0.1171(6) 0.1527(4) 0.034(2) Uani 1 1 d . . . . .
H26 H 0.4216 -0.1476 0.1124 0.041 Uiso 1 1 calc R . . . .
C27 C 0.5023(6) -0.0780(5) 0.2048(4) 0.026(2) Uani 1 1 d . . . . .
C51 C 0.6387(7) -0.0362(5) 0.3548(4) 0.025(2) Uani 1 1 d . . . . .
C52 C 0.5926(7) -0.1064(6) 0.3717(4) 0.031(2) Uani 1 1 d . . . . .
H52 H 0.5205 -0.1250 0.3622 0.037 Uiso 1 1 calc R . . . .
C53 C 0.6537(8) -0.1492(6) 0.4028(4) 0.039(3) Uani 1 1 d . . . . .
H53 H 0.6236 -0.1982 0.4145 0.047 Uiso 1 1 calc R . . . .
C54 C 0.7579(8) -0.1209(6) 0.4169(4) 0.036(2) Uani 1 1 d . . . . .
H54 H 0.8005 -0.1501 0.4381 0.044 Uiso 1 1 calc R . . . .
C55 C 0.7991(7) -0.0506(5) 0.4000(4) 0.026(2) Uani 1 1 d . . . . .
H55 H 0.8712 -0.0302 0.4106 0.031 Uiso 1 1 calc R . . . .
N2 N 0.7409(5) -0.0085(4) 0.3685(3) 0.0231(17) Uani 1 1 d . . . . .
C56 C 0.5533(6) 0.0753(6) 0.3766(4) 0.026(2) Uani 1 1 d . . . . .
C57 C 0.5662(7) 0.1588(6) 0.3795(4) 0.034(2) Uani 1 1 d . . . . .
H57 H 0.5889 0.1807 0.3460 0.040 Uiso 1 1 calc R . . . .
C58 C 0.5468(7) 0.2109(6) 0.4296(4) 0.038(2) Uani 1 1 d . . . . .
H58 H 0.5551 0.2686 0.4321 0.046 Uiso 1 1 calc R . . . .
C59 C 0.5139(7) 0.1740(6) 0.4775(4) 0.035(2) Uani 1 1 d . . . . .
H59 H 0.5014 0.2073 0.5144 0.042 Uiso 1 1 calc R . . . .
C60 C 0.5003(6) 0.0915(6) 0.4706(4) 0.031(2) Uani 1 1 d . . . . .
H60 H 0.4750 0.0677 0.5024 0.038 Uiso 1 1 calc R . . . .
N5 N 0.5200(5) 0.0408(5) 0.4220(3) 0.0280(18) Uani 1 1 d . . . . .
O13 O 0.8518(4) 0.0771(3) 0.1404(2) 0.0224(13) Uani 1 1 d . . . . .
C31 C 0.7852(6) 0.0824(5) 0.0823(4) 0.021(2) Uani 1 1 d . . . . .
C32 C 0.7578(6) -0.0029(5) 0.0330(3) 0.021(2) Uani 1 1 d . . . . .
C33 C 0.7663(6) -0.0059(6) -0.0317(4) 0.029(2) Uani 1 1 d . . . . .
H33 H 0.7842 0.0449 -0.0442 0.035 Uiso 1 1 calc R . . . .
C34 C 0.7493(6) -0.0805(6) -0.0770(4) 0.030(2) Uani 1 1 d . . . . .
H34 H 0.7545 -0.0809 -0.1204 0.035 Uiso 1 1 calc R . . . .
C35 C 0.7248(6) -0.1542(6) -0.0595(4) 0.030(2) Uani 1 1 d . . . . .
H35 H 0.7159 -0.2058 -0.0899 0.036 Uiso 1 1 calc R . . . .
C36 C 0.7133(6) -0.1525(5) 0.0027(4) 0.024(2) Uani 1 1 d . . . . .
H36 H 0.6950 -0.2040 0.0143 0.029 Uiso 1 1 calc R . . . .
C37 C 0.7271(6) -0.0787(5) 0.0493(4) 0.021(2) Uani 1 1 d . . . . .
C61 C 0.6910(6) 0.1014(5) 0.0987(4) 0.023(2) Uani 1 1 d . . . . .
C62 C 0.6004(7) 0.0919(5) 0.0521(4) 0.027(2) Uani 1 1 d . . . . .
H62 H 0.5954 0.0750 0.0064 0.032 Uiso 1 1 calc R . . . .
C63 C 0.5180(7) 0.1072(5) 0.0728(4) 0.030(2) Uani 1 1 d . . . . .
H63 H 0.4552 0.1006 0.0418 0.036 Uiso 1 1 calc R . . . .
C64 C 0.5284(6) 0.1325(5) 0.1402(4) 0.030(2) Uani 1 1 d . . . . .
H64 H 0.4723 0.1425 0.1559 0.036 Uiso 1 1 calc R . . . .
C65 C 0.6203(6) 0.1427(5) 0.1833(4) 0.023(2) Uani 1 1 d . . . . .
H65 H 0.6272 0.1611 0.2292 0.027 Uiso 1 1 calc R . . . .
N3 N 0.7008(5) 0.1280(4) 0.1640(3) 0.0183(16) Uani 1 1 d . . . . .
C66 C 0.8422(7) 0.1550(5) 0.0582(3) 0.023(2) Uani 1 1 d . . . . .
C67 C 0.9443(7) 0.1702(6) 0.0667(4) 0.033(2) Uani 1 1 d . . . . .
H67 H 0.9797 0.1348 0.0854 0.040 Uiso 1 1 calc R . . . .
C68 C 0.9967(8) 0.2364(7) 0.0486(4) 0.047(3) Uani 1 1 d . . . . .
H68 H 1.0684 0.2481 0.0550 0.057 Uiso 1 1 calc R . . . .
C69 C 0.9422(9) 0.2850(6) 0.0211(4) 0.043(3) Uani 1 1 d . . . . .
H69 H 0.9755 0.3319 0.0084 0.051 Uiso 1 1 calc R . . . .
C70 C 0.8395(9) 0.2650(6) 0.0123(4) 0.046(3) Uani 1 1 d . . . . .
H70 H 0.8023 0.2988 -0.0073 0.055 Uiso 1 1 calc R . . . .
N6 N 0.7874(6) 0.1996(5) 0.0301(3) 0.036(2) Uani 1 1 d . . . . .
Ca1 Ca 0.99630(13) 0.24927(11) 0.36457(8) 0.0273(5) Uani 1 1 d . . . . .
O14 O 1.0993(4) 0.0689(4) 0.3399(2) 0.0279(14) Uani 1 1 d . . . . .
C71 C 1.1683(6) 0.1406(5) 0.3761(4) 0.0160(18) Uiso 1 1 d . . . . .
O15 O 1.1427(4) 0.2050(4) 0.3890(3) 0.0418(17) Uani 1 1 d . . . . .
C72 C 1.2657(7) 0.1293(7) 0.4065(5) 0.060(3) Uani 1 1 d . . . . .
H72A H 1.3207 0.1741 0.4031 0.090 Uiso 1 1 calc GR . . . .
H72B H 1.2715 0.0751 0.3838 0.090 Uiso 1 1 calc GR . . . .
H72C H 1.2709 0.1311 0.4530 0.090 Uiso 1 1 calc GR . . . .
O16 O 0.7901(4) 0.1635(3) 0.4168(2) 0.0234(13) Uani 1 1 d . . . . .
N7 N 0.8785(6) 0.2287(5) 0.4388(3) 0.0293(18) Uani 1 1 d . . . . .
C73 C 0.8080(7) 0.2872(6) 0.5266(4) 0.044(3) Uani 1 1 d . . . . .
H73A H 0.7509 0.2368 0.5076 0.066 Uiso 1 1 calc GR . . . .
H73B H 0.7831 0.3367 0.5243 0.066 Uiso 1 1 calc GR . . . .
H73C H 0.8388 0.2898 0.5728 0.066 Uiso 1 1 calc GR . . . .
C74 C 0.8854(7) 0.2849(6) 0.4890(4) 0.033(2) Uani 1 1 d . . . . .
C75 C 0.9807(7) 0.3558(6) 0.5109(4) 0.039(3) Uani 1 1 d . . . . .
H75A H 0.9647 0.4041 0.4957 0.047 Uiso 1 1 calc R . . . .
H75B H 1.0025 0.3726 0.5597 0.047 Uiso 1 1 calc R . . . .
N8 N 1.0659(6) 0.3369(5) 0.4868(3) 0.0351(19) Uani 1 1 d . . . . .
C76 C 1.1132(7) 0.2864(6) 0.5278(4) 0.041(3) Uani 1 1 d . . . . .
H76A H 1.1712 0.2741 0.5128 0.062 Uiso 1 1 calc GR . . . .
H76B H 1.0627 0.2340 0.5232 0.062 Uiso 1 1 calc GR . . . .
H76C H 1.1368 0.3181 0.5741 0.062 Uiso 1 1 calc GR . . . .
C77 C 1.1432(8) 0.4136(6) 0.4912(4) 0.043(3) Uani 1 1 d . . . . .
H77A H 1.2080 0.3997 0.4890 0.052 Uiso 1 1 calc R . . . .
H77B H 1.1555 0.4532 0.5345 0.052 Uiso 1 1 calc R . . . .
C78 C 1.1126(8) 0.4561(6) 0.4367(4) 0.045(3) Uani 1 1 d . . . . .
H78A H 1.0497 0.4727 0.4401 0.054 Uiso 1 1 calc R . . . .
H78B H 1.1672 0.5075 0.4428 0.054 Uiso 1 1 calc R . . . .
N9 N 1.0948(6) 0.4015(4) 0.3710(3) 0.0337(19) Uani 1 1 d . . . . .
C79 C 1.1920(8) 0.3905(7) 0.3581(5) 0.055(3) Uani 1 1 d . . . . .
H79A H 1.2384 0.4454 0.3635 0.082 Uiso 1 1 calc GR . . . .
H79B H 1.1784 0.3568 0.3129 0.082 Uiso 1 1 calc GR . . . .
H79C H 1.2234 0.3622 0.3893 0.082 Uiso 1 1 calc GR . . . .
C80 C 1.0446(7) 0.4380(6) 0.3193(4) 0.041(3) Uani 1 1 d . . . . .
H80A H 1.0979 0.4775 0.3082 0.049 Uiso 1 1 calc R . . . .
H80B H 1.0012 0.4702 0.3376 0.049 Uiso 1 1 calc R . . . .
C81 C 0.9806(7) 0.3741(6) 0.2575(4) 0.037(2) Uani 1 1 d . . . . .
C82 C 0.9468(8) 0.4038(6) 0.1970(4) 0.049(3) Uani 1 1 d . . . . .
H82A H 0.9923 0.3964 0.1686 0.073 Uiso 1 1 calc GR . . . .
H82B H 0.9492 0.4631 0.2101 0.073 Uiso 1 1 calc GR . . . .
H82C H 0.8769 0.3713 0.1729 0.073 Uiso 1 1 calc GR . . . .
N10 N 0.9556(5) 0.2997(5) 0.2612(3) 0.0287(18) Uani 1 1 d . . . . .
O17 O 0.8900(4) 0.2438(3) 0.2036(2) 0.0268(14) Uani 1 1 d . . . . .
O1T O 0.7033(5) 0.2918(4) 0.3150(3) 0.0430(17) Uani 1 1 d . . . A 1
O2T O 0.7009(6) 0.3892(4) 0.4125(3) 0.057(2) Uani 1 1 d . . . A 1
O3T O 0.8584(5) 0.3941(5) 0.3791(3) 0.064(2) Uani 1 1 d . . . A 1
S1T S 0.7491(2) 0.37170(16) 0.36063(12) 0.0424(7) Uani 1 1 d . . . A 1
C1T C 0.7182(10) 0.4420(7) 0.3102(5) 0.055(3) Uani 1 1 d . . . A 1
F1T F 0.7588(5) 0.4340(4) 0.2598(3) 0.075(2) Uani 1 1 d . . . A 1
F2T F 0.7520(6) 0.5206(4) 0.3440(3) 0.086(2) Uani 1 1 d . . . A 1
F3T F 0.6183(6) 0.4280(4) 0.2860(4) 0.087(2) Uani 1 1 d . . . A 1
C11U C 1.322(4) 0.341(3) 0.210(2) 0.071(6) Uani 0.31(4) 1 d . U P B 1
H11U H 1.3557 0.3907 0.1999 0.085 Uiso 0.31(4) 1 calc R . P B 1
C12U C 1.216(4) 0.313(3) 0.190(2) 0.071(6) Uani 0.31(4) 1 d . U P B 1
H12U H 1.1767 0.3428 0.1664 0.086 Uiso 0.31(4) 1 calc R . P B 1
C13U C 1.167(3) 0.242(3) 0.206(3) 0.068(6) Uani 0.31(4) 1 d . U P B 1
H13U H 1.0942 0.2227 0.1931 0.082 Uiso 0.31(4) 1 calc R . P B 1
C14U C 1.223(4) 0.197(3) 0.241(3) 0.069(6) Uani 0.31(4) 1 d . U P B 1
H14U H 1.1890 0.1487 0.2519 0.082 Uiso 0.31(4) 1 calc R . P B 1
C15U C 1.329(4) 0.227(4) 0.261(2) 0.071(6) Uani 0.31(4) 1 d . U P B 1
H15U H 1.3679 0.1983 0.2858 0.085 Uiso 0.31(4) 1 calc R . P B 1
C16U C 1.379(3) 0.297(4) 0.243(2) 0.074(6) Uani 0.31(4) 1 d . U P B 1
H16U H 1.4516 0.3137 0.2545 0.089 Uiso 0.31(4) 1 calc R . P B 1
C11V C 1.3614(19) 0.3265(13) 0.2251(12) 0.073(5) Uani 0.69(4) 1 d . U P B 2
H11V H 1.4034 0.3750 0.2190 0.087 Uiso 0.69(4) 1 calc R . P B 2
C12V C 1.2554(19) 0.3106(13) 0.2072(11) 0.072(5) Uani 0.69(4) 1 d . U P B 2
H12V H 1.2245 0.3485 0.1888 0.086 Uiso 0.69(4) 1 calc R . P B 2
C13V C 1.1945(18) 0.2380(14) 0.2165(12) 0.066(5) Uani 0.69(4) 1 d . U P B 2
H13V H 1.1224 0.2275 0.2031 0.080 Uiso 0.69(4) 1 calc R . P B 2
C14V C 1.2360(18) 0.1813(15) 0.2446(15) 0.071(5) Uani 0.69(4) 1 d . U P B 2
H14V H 1.1946 0.1351 0.2540 0.085 Uiso 0.69(4) 1 calc R . P B 2
C15V C 1.3425(18) 0.1960(16) 0.2582(10) 0.069(5) Uani 0.69(4) 1 d . U P B 2
H15V H 1.3730 0.1550 0.2717 0.083 Uiso 0.69(4) 1 calc R . P B 2
C16V C 1.4045(17) 0.2691(15) 0.2523(11) 0.073(5) Uani 0.69(4) 1 d . U P B 2
H16V H 1.4765 0.2803 0.2669 0.088 Uiso 0.69(4) 1 calc R . P B 2
C21U C 0.491(2) -0.3068(15) 0.0463(13) 0.098(5) Uani 0.546(3) 1 d . U P C 1
H21U H 0.5385 -0.2722 0.0859 0.118 Uiso 0.546(3) 1 calc R . P C 1
C22U C 0.4676(19) -0.3940(15) 0.0341(12) 0.132(6) Uani 0.546(3) 1 d . U P C 1
H22U H 0.4969 -0.4202 0.0658 0.159 Uiso 0.546(3) 1 calc R . P C 1
C23U C 0.399(2) -0.4417(14) -0.0272(13) 0.153(7) Uani 0.546(3) 1 d . U P C 1
H23U H 0.3872 -0.5007 -0.0378 0.183 Uiso 0.546(3) 1 calc R . P C 1
C24U C 0.347(2) -0.4058(15) -0.0732(12) 0.132(6) Uani 0.546(3) 1 d . U P C 1
H24U H 0.2891 -0.4382 -0.1084 0.158 Uiso 0.546(3) 1 calc R . P C 1
C25U C 0.385(2) -0.3197(16) -0.0640(13) 0.116(6) Uani 0.546(3) 1 d . U P C 1
H25U H 0.3718 -0.2943 -0.0996 0.140 Uiso 0.546(3) 1 calc R . P C 1
C26U C 0.443(2) -0.2718(15) -0.0007(14) 0.096(5) Uani 0.546(3) 1 d . U P C 1
H26U H 0.4497 -0.2134 0.0104 0.116 Uiso 0.546(3) 1 calc R . P C 1
C21V C 0.492(2) -0.2981(17) 0.0376(13) 0.089(5) Uani 0.454(3) 1 d . U P C 2
H21V H 0.5091 -0.2660 0.0819 0.106 Uiso 0.454(3) 1 calc R . P C 2
C22V C 0.5427(18) -0.3579(14) 0.0201(12) 0.087(5) Uani 0.454(3) 1 d . U P C 2
H22V H 0.5924 -0.3684 0.0530 0.104 Uiso 0.454(3) 1 calc R . P C 2
C23V C 0.521(2) -0.4024(15) -0.0460(13) 0.111(6) Uani 0.454(3) 1 d . U P C 2
H23V H 0.5517 -0.4457 -0.0577 0.133 Uiso 0.454(3) 1 calc R . P C 2
C24V C 0.453(2) -0.3826(18) -0.0943(12) 0.109(6) Uani 0.454(3) 1 d . U P C 2
H24V H 0.4442 -0.4074 -0.1395 0.131 Uiso 0.454(3) 1 calc R . P C 2
C25V C 0.397(3) -0.327(2) -0.0772(15) 0.104(6) Uani 0.454(3) 1 d . U P C 2
H25V H 0.3476 -0.3167 -0.1103 0.125 Uiso 0.454(3) 1 calc R . P C 2
C26V C 0.415(2) -0.2859(19) -0.0104(16) 0.091(5) Uani 0.454(3) 1 d . U P C 2
H26V H 0.3752 -0.2498 0.0020 0.110 Uiso 0.454(3) 1 calc R . P C 2
C31U C 0.6587(17) 0.2971(12) -0.3291(11) 0.147(8) Uani 0.667(10) 1 d . U P D 1
H31U H 0.6984 0.2690 -0.3515 0.176 Uiso 0.667(10) 1 calc R . P D 1
C32U C 0.6344(16) 0.2738(11) -0.2740(11) 0.155(8) Uani 0.667(10) 1 d . U P D 1
H32U H 0.6582 0.2303 -0.2593 0.186 Uiso 0.667(10) 1 calc R . P D 1
C33U C 0.5752(18) 0.3138(14) -0.2402(11) 0.163(8) Uani 0.667(10) 1 d . U P D 1
H33U H 0.5583 0.2976 -0.2031 0.196 Uiso 0.667(10) 1 calc R . P D 1
C34U C 0.542(2) 0.3781(16) -0.2623(13) 0.176(8) Uani 0.667(10) 1 d . U P D 1
H34U H 0.5042 0.4076 -0.2389 0.211 Uiso 0.667(10) 1 calc R . P D 1
C35U C 0.563(2) 0.3989(15) -0.3191(13) 0.171(8) Uani 0.667(10) 1 d . U P D 1
H35U H 0.5350 0.4394 -0.3357 0.205 Uiso 0.667(10) 1 calc R . P D 1
C36U C 0.625(2) 0.3616(13) -0.3517(11) 0.155(8) Uani 0.667(10) 1 d . U P D 1
H36U H 0.6439 0.3792 -0.3879 0.186 Uiso 0.667(10) 1 calc R . P D 1
C41U C 0.570(4) 0.539(4) 0.451(4) 0.148(16) Uani 0.333(5) 1 d . U P D -1
H41U H 0.6105 0.5566 0.4233 0.178 Uiso 0.333(5) 1 calc R . P D -1
C42U C 0.514(5) 0.455(4) 0.437(4) 0.156(16) Uani 0.333(5) 1 d . U P D -1
H42U H 0.5153 0.4166 0.3986 0.187 Uiso 0.333(5) 1 calc R . P D -1
C43U C 0.456(5) 0.428(4) 0.478(4) 0.156(16) Uani 0.333(5) 1 d . U P D -1
H43U H 0.4195 0.3706 0.4680 0.187 Uiso 0.333(5) 1 calc R . P D -1
C44U C 0.452(5) 0.484(5) 0.534(4) 0.155(15) Uani 0.333(5) 1 d . U P D -1
H44U H 0.4109 0.4665 0.5609 0.186 Uiso 0.333(5) 1 calc R . P D -1
C45U C 0.511(4) 0.567(5) 0.549(4) 0.142(16) Uani 0.333(5) 1 d . U P D -1
H45U H 0.5131 0.6048 0.5887 0.170 Uiso 0.333(5) 1 calc R . P D -1
C46U C 0.567(4) 0.595(4) 0.507(4) 0.138(16) Uani 0.333(5) 1 d . U P D -1
H46U H 0.6018 0.6527 0.5161 0.165 Uiso 0.333(5) 1 calc R . P D -1
C41V C 0.560(5) 0.425(5) 0.535(4) 0.159(16) Uani 0.167(5) 1 d . U P D -2
H41V H 0.6185 0.4488 0.5225 0.191 Uiso 0.167(5) 1 calc R . P D -2
C42V C 0.467(6) 0.385(5) 0.487(3) 0.157(16) Uani 0.167(5) 1 d . U P D -2
H42V H 0.4640 0.3794 0.4416 0.188 Uiso 0.167(5) 1 calc R . P D -2
C43V C 0.380(4) 0.355(5) 0.507(4) 0.151(16) Uani 0.167(5) 1 d . U P D -2
H43V H 0.3173 0.3278 0.4742 0.181 Uiso 0.167(5) 1 calc R . P D -2
C44V C 0.385(4) 0.363(5) 0.573(4) 0.150(17) Uani 0.167(5) 1 d . U P D -2
H44V H 0.3268 0.3397 0.5861 0.180 Uiso 0.167(5) 1 calc R . P D -2
C45V C 0.476(6) 0.407(5) 0.621(3) 0.156(17) Uani 0.167(5) 1 d . U P D -2
H45V H 0.4774 0.4203 0.6668 0.187 Uiso 0.167(5) 1 calc R . P D -2
C46V C 0.565(4) 0.430(5) 0.602(4) 0.165(17) Uani 0.167(5) 1 d . U P D -2
H46V H 0.6296 0.4495 0.6335 0.198 Uiso 0.167(5) 1 calc R . P D -2
O1W O 1.084(3) 0.464(2) -0.0583(16) 0.076(4) Uani 0.201(3) 1 d . U P E -1
C11W C 1.138(4) 0.490(3) 0.008(2) 0.076(4) Uani 0.201(3) 1 d . U P E -1
H11A H 1.2047 0.5271 0.0101 0.091 Uiso 0.201(3) 1 calc R . P E -1
H11B H 1.1510 0.4399 0.0206 0.091 Uiso 0.201(3) 1 calc R . P E -1
C12W C 1.100(5) 0.534(3) 0.060(2) 0.076(4) Uani 0.201(3) 1 d . U P E -1
H12A H 1.1506 0.5461 0.1025 0.114 Uiso 0.201(3) 1 calc R . P E -1
H12B H 1.0897 0.5861 0.0506 0.114 Uiso 0.201(3) 1 calc R . P E -1
H12C H 1.0356 0.4982 0.0612 0.114 Uiso 0.201(3) 1 calc R . P E -1
C13W C 0.982(4) 0.459(3) -0.080(3) 0.076(4) Uani 0.201(3) 1 d . U P E -1
H13A H 0.9797 0.5119 -0.0932 0.091 Uiso 0.201(3) 1 calc R . P E -1
H13B H 0.9566 0.4636 -0.0398 0.091 Uiso 0.201(3) 1 calc R . P E -1
C14W C 0.902(4) 0.394(4) -0.131(3) 0.076(4) Uani 0.201(3) 1 d . U P E -1
H14A H 0.8370 0.4080 -0.1352 0.114 Uiso 0.201(3) 1 calc R . P E -1
H14B H 0.9199 0.3895 -0.1732 0.114 Uiso 0.201(3) 1 calc R . P E -1
H14C H 0.8965 0.3406 -0.1191 0.114 Uiso 0.201(3) 1 calc R . P E -1
O2W O 1.0433(17) 0.3684(14) -0.0948(11) 0.084(5) Uani 0.345(3) 1 d . U P F -2
C21W C 1.143(2) 0.372(3) -0.0856(18) 0.076(5) Uani 0.345(3) 1 d . U P F -2
H21A H 1.1778 0.4303 -0.0841 0.092 Uiso 0.345(3) 1 calc R . P F -2
H21B H 1.1487 0.3364 -0.1262 0.092 Uiso 0.345(3) 1 calc R . P F -2
C22W C 1.204(3) 0.350(3) -0.030(2) 0.068(8) Uani 0.345(3) 1 d . U P F -2
H22A H 1.2739 0.3579 -0.0331 0.103 Uiso 0.345(3) 1 calc R . P F -2
H22B H 1.2035 0.3869 0.0117 0.103 Uiso 0.345(3) 1 calc R . P F -2
H22C H 1.1742 0.2921 -0.0307 0.103 Uiso 0.345(3) 1 calc R . P F -2
C23W C 0.972(2) 0.3898(19) -0.1390(15) 0.068(6) Uani 0.345(3) 1 d . U P F -2
H23A H 0.9942 0.3845 -0.1802 0.082 Uiso 0.345(3) 1 calc R . P F -2
H23B H 0.9800 0.4500 -0.1215 0.082 Uiso 0.345(3) 1 calc R . P F -2
C24W C 0.861(3) 0.348(2) -0.159(2) 0.093(10) Uani 0.345(3) 1 d . U P F -2
H24A H 0.8255 0.3735 -0.1905 0.140 Uiso 0.345(3) 1 calc R . P F -2
H24B H 0.8490 0.2884 -0.1789 0.140 Uiso 0.345(3) 1 calc R . P F -2
H24C H 0.8347 0.3545 -0.1196 0.140 Uiso 0.345(3) 1 calc R . P F -2
C31W C 1.1893(18) 0.3726(15) -0.0823(11) 0.080(5) Uani 0.454(3) 1 d . U P C 3
H31W H 1.1649 0.3381 -0.1260 0.096 Uiso 0.454(3) 1 calc R . P C 3
C32W C 1.2333(17) 0.4588(14) -0.0712(11) 0.090(6) Uani 0.454(3) 1 d . U P C 3
H32W H 1.2376 0.4816 -0.1079 0.108 Uiso 0.454(3) 1 calc R . P C 3
C33W C 1.2709(19) 0.5116(13) -0.0076(11) 0.093(6) Uani 0.454(3) 1 d . U P C 3
H33W H 1.3038 0.5692 -0.0001 0.112 Uiso 0.454(3) 1 calc R . P C 3
C34W C 1.258(2) 0.4753(14) 0.0449(10) 0.093(6) Uani 0.454(3) 1 d . U P C 3
H34W H 1.2727 0.5102 0.0881 0.112 Uiso 0.454(3) 1 calc R . P C 3
C35W C 1.224(2) 0.3892(15) 0.0343(11) 0.086(6) Uani 0.454(3) 1 d . U P C 3
H35W H 1.2293 0.3650 0.0709 0.103 Uiso 0.454(3) 1 calc R . P C 3
C36W C 1.181(3) 0.3380(16) -0.0295(12) 0.074(6) Uani 0.454(3) 1 d . U P C 3
H36W H 1.1476 0.2806 -0.0367 0.089 Uiso 0.454(3) 1 calc R . P C 3
O1X O 1.0476(15) 0.0731(12) 0.4782(9) 0.238(8) Uani 1 1 d . . . . .

loop_
_atom_site_aniso_label
_atom_site_aniso_U_11
_atom_site_aniso_U_22
_atom_site_aniso_U_33
_atom_site_aniso_U_23
_atom_site_aniso_U_13
_atom_site_aniso_U_12
Mn1 0.0209(7) 0.0320(8) 0.0096(6) 0.0094(6) 0.0040(5) 0.0105(6)
O1 0.020(3) 0.031(3) 0.010(3) 0.007(2) 0.003(2) 0.011(3)
Mn2 0.0230(8) 0.0336(8) 0.0094(6) 0.0095(6) 0.0047(5) 0.0118(6)
O2 0.027(3) 0.026(3) 0.011(3) 0.009(2) 0.005(2) 0.008(3)
Mn3 0.0219(8) 0.0321(8) 0.0090(6) 0.0094(6) 0.0041(5) 0.0093(6)
O3 0.015(3) 0.032(3) 0.010(3) 0.006(2) -0.002(2) 0.006(3)
O4 0.018(3) 0.028(3) 0.008(3) 0.006(2) 0.002(2) 0.009(3)
C1 0.030(5) 0.022(5) 0.012(4) 0.011(4) 0.004(4) 0.004(4)
C2 0.031(5) 0.030(5) 0.007(4) 0.007(4) 0.005(4) 0.010(4)
C3 0.023(5) 0.028(5) 0.014(4) 0.009(4) 0.007(4) 0.008(4)
C4 0.022(5) 0.031(5) 0.014(4) 0.009(4) 0.002(4) 0.012(4)
C5 0.023(5) 0.026(5) 0.007(4) 0.008(4) 0.001(4) 0.008(4)
C6 0.018(5) 0.028(5) 0.020(5) 0.002(4) 0.002(4) 0.006(4)
O11 0.026(3) 0.029(3) 0.015(3) 0.011(3) 0.007(2) 0.010(3)
C11 0.028(5) 0.041(6) 0.008(4) 0.009(4) 0.004(4) 0.017(5)
C12 0.035(6) 0.034(6) 0.010(4) 0.007(4) 0.009(4) 0.014(5)
C13 0.050(6) 0.033(6) 0.023(5) 0.016(4) 0.011(4) 0.022(5)
C14 0.052(7) 0.032(7) 0.048(6) 0.024(5) 0.010(5) 0.017(6)
C15 0.055(7) 0.032(6) 0.038(6) 0.017(5) 0.008(5) 0.013(5)
C16 0.041(6) 0.041(7) 0.022(5) 0.013(5) 0.000(4) 0.009(5)
C17 0.039(6) 0.025(6) 0.017(5) 0.011(4) 0.008(4) 0.004(5)
C41 0.015(5) 0.034(6) 0.016(4) 0.005(4) -0.001(4) 0.008(4)
C42 0.027(5) 0.038(6) 0.019(5) 0.014(4) 0.008(4) 0.016(4)
C43 0.024(5) 0.042(6) 0.018(5) 0.005(4) 0.008(4) 0.019(5)
C44 0.027(5) 0.052(7) 0.013(4) 0.012(4) 0.009(4) 0.021(5)
C45 0.018(5) 0.027(5) 0.021(5) 0.012(4) 0.006(4) 0.007(4)
N1 0.020(4) 0.030(5) 0.015(4) 0.009(3) 0.009(3) 0.006(3)
C46 0.027(6) 0.036(6) 0.027(5) 0.016(4) 0.008(4) 0.015(4)
C47 0.042(6) 0.045(6) 0.016(5) 0.013(4) 0.004(4) 0.022(5)
C48 0.062(8) 0.045(7) 0.026(5) 0.017(5) 0.001(5) 0.022(6)
C49 0.046(7) 0.054(7) 0.052(7) 0.037(6) -0.004(6) 0.018(6)
C50 0.033(7) 0.085(9) 0.079(9) 0.058(7) 0.021(6) 0.022(6)
N4 0.033(5) 0.071(6) 0.039(5) 0.039(5) 0.009(4) 0.019(4)
O12 0.013(3) 0.042(4) 0.016(3) 0.014(3) 0.004(2) 0.008(3)
C21 0.022(5) 0.035(6) 0.020(5) 0.013(4) 0.008(4) 0.009(4)
C22 0.025(5) 0.037(6) 0.019(5) 0.019(4) 0.009(4) 0.010(4)
C23 0.021(6) 0.062(7) 0.021(5) 0.016(5) 0.011(4) 0.004(5)
C24 0.022(6) 0.074(8) 0.030(6) 0.018(5) 0.011(5) 0.016(5)
C25 0.021(6) 0.065(7) 0.031(6) 0.019(5) 0.000(4) 0.010(5)
C26 0.030(6) 0.053(7) 0.021(5) 0.021(5) 0.006(4) 0.006(5)
C27 0.031(6) 0.033(6) 0.017(5) 0.013(4) 0.006(4) 0.009(4)
C51 0.027(6) 0.036(6) 0.013(4) 0.010(4) 0.011(4) 0.006(5)
C52 0.041(6) 0.040(6) 0.023(5) 0.015(5) 0.020(4) 0.016(5)
C53 0.056(7) 0.045(7) 0.038(6) 0.028(5) 0.035(5) 0.022(6)
C54 0.058(7) 0.048(7) 0.031(5) 0.032(5) 0.031(5) 0.034(6)
C55 0.030(5) 0.042(6) 0.014(4) 0.012(4) 0.010(4) 0.018(5)
N2 0.030(5) 0.037(5) 0.010(3) 0.012(3) 0.007(3) 0.017(4)
C56 0.023(5) 0.034(6) 0.025(5) 0.009(4) 0.009(4) 0.013(4)
C57 0.034(6) 0.047(7) 0.032(5) 0.018(5) 0.019(5) 0.021(5)
C58 0.039(6) 0.039(6) 0.047(6) 0.014(5) 0.023(5) 0.019(5)
C59 0.036(6) 0.052(7) 0.025(5) 0.007(5) 0.018(4) 0.018(5)
C60 0.034(6) 0.055(7) 0.020(5) 0.020(5) 0.018(4) 0.023(5)
N5 0.022(4) 0.050(5) 0.018(4) 0.014(4) 0.009(3) 0.014(4)
O13 0.022(3) 0.033(4) 0.013(3) 0.009(3) 0.002(2) 0.009(3)
C31 0.019(5) 0.038(6) 0.012(4) 0.011(4) 0.005(4) 0.011(4)
C32 0.011(4) 0.040(6) 0.010(4) 0.003(4) 0.002(3) 0.007(4)
C33 0.028(5) 0.042(6) 0.020(5) 0.012(5) 0.007(4) 0.015(5)
C34 0.028(5) 0.048(7) 0.013(5) 0.005(5) 0.006(4) 0.014(5)
C35 0.035(6) 0.045(7) 0.015(5) 0.008(4) 0.009(4) 0.022(5)
C36 0.027(5) 0.031(6) 0.023(5) 0.014(4) 0.010(4) 0.016(4)
C37 0.023(5) 0.031(6) 0.016(4) 0.013(4) 0.005(4) 0.013(4)
C61 0.026(5) 0.033(6) 0.011(4) 0.010(4) 0.000(4) 0.010(4)
C62 0.039(6) 0.040(6) 0.006(4) 0.008(4) 0.007(4) 0.015(5)
C63 0.026(5) 0.044(6) 0.022(5) 0.016(4) 0.002(4) 0.011(5)
C64 0.024(5) 0.044(6) 0.026(5) 0.012(4) 0.009(4) 0.014(5)
C65 0.027(5) 0.027(5) 0.018(4) 0.009(4) 0.010(4) 0.009(4)
N3 0.023(4) 0.024(4) 0.012(4) 0.011(3) 0.005(3) 0.007(3)
C66 0.033(6) 0.033(6) 0.006(4) 0.007(4) 0.009(4) 0.008(5)
C67 0.026(6) 0.051(7) 0.026(5) 0.026(5) 0.008(4) 0.002(5)
C68 0.050(7) 0.060(8) 0.030(6) 0.011(5) 0.015(5) 0.006(6)
C69 0.061(8) 0.040(7) 0.026(5) 0.006(5) 0.026(5) -0.001(6)
C70 0.083(9) 0.030(6) 0.040(6) 0.021(5) 0.029(6) 0.026(6)
N6 0.055(5) 0.042(5) 0.025(4) 0.022(4) 0.016(4) 0.026(5)
Ca1 0.0311(11) 0.0330(12) 0.0147(9) 0.0058(8) 0.0026(8) 0.0061(9)
O14 0.032(4) 0.047(4) 0.015(3) 0.015(3) 0.010(3) 0.019(3)
O15 0.033(4) 0.067(5) 0.021(3) 0.007(3) 0.002(3) 0.012(4)
C72 0.022(6) 0.077(9) 0.066(8) 0.022(6) -0.015(5) 0.008(6)
O16 0.023(3) 0.034(4) 0.014(3) 0.008(3) 0.004(3) 0.010(3)
N7 0.038(5) 0.040(5) 0.011(4) 0.008(4) 0.001(3) 0.017(4)
C73 0.059(7) 0.051(7) 0.031(5) 0.016(5) 0.014(5) 0.029(6)
C74 0.038(6) 0.040(6) 0.022(5) 0.008(5) 0.005(5) 0.017(5)
C75 0.057(7) 0.045(7) 0.016(5) 0.004(4) 0.004(5) 0.024(6)
N8 0.043(5) 0.038(5) 0.021(4) 0.008(4) 0.000(4) 0.013(4)
C76 0.041(6) 0.049(7) 0.029(5) 0.009(5) -0.001(5) 0.013(5)
C77 0.050(7) 0.041(7) 0.027(5) 0.002(5) -0.001(5) 0.003(6)
C78 0.060(7) 0.038(6) 0.035(6) 0.004(5) 0.012(5) 0.015(5)
N9 0.039(5) 0.029(5) 0.028(4) 0.004(4) 0.008(4) 0.004(4)
C79 0.051(7) 0.060(8) 0.052(7) 0.014(6) 0.015(6) 0.010(6)
C80 0.052(7) 0.032(6) 0.034(6) 0.017(5) 0.008(5) 0.002(5)
C81 0.051(7) 0.030(6) 0.028(5) 0.009(5) 0.010(5) 0.008(5)
C82 0.073(8) 0.043(7) 0.029(5) 0.018(5) 0.009(5) 0.013(6)
N10 0.040(5) 0.026(5) 0.018(4) 0.005(4) 0.005(4) 0.008(4)
O17 0.034(4) 0.027(4) 0.021(3) 0.013(3) 0.006(3) 0.009(3)
O1T 0.053(4) 0.041(4) 0.033(4) 0.004(3) 0.007(3) 0.017(4)
O2T 0.084(6) 0.056(5) 0.041(4) 0.014(4) 0.033(4) 0.023(4)
O3T 0.028(4) 0.099(6) 0.053(5) 0.033(4) -0.004(3) -0.001(4)
S1T 0.0510(18) 0.0462(18) 0.0327(14) 0.0148(13) 0.0105(13) 0.0151(14)
C1T 0.073(9) 0.049(8) 0.033(6) 0.005(6) 0.010(6) 0.005(7)
F1T 0.110(6) 0.085(5) 0.042(4) 0.034(4) 0.025(4) 0.032(4)
F2T 0.147(7) 0.058(5) 0.045(4) 0.020(4) 0.012(4) 0.014(5)
F3T 0.073(5) 0.087(5) 0.105(6) 0.049(4) -0.004(4) 0.033(4)
C11U 0.062(12) 0.088(11) 0.050(12) 0.004(9) 0.019(11) 0.003(10)
C12U 0.062(11) 0.085(10) 0.048(11) -0.005(8) 0.014(10) 0.001(10)
C13U 0.059(11) 0.082(10) 0.044(11) -0.007(8) 0.012(10) 0.002(9)
C14U 0.062(10) 0.079(11) 0.045(10) -0.012(8) 0.011(9) 0.006(9)
C15U 0.064(9) 0.083(10) 0.051(8) -0.002(8) 0.013(9) 0.007(9)
C16U 0.066(10) 0.086(11) 0.055(10) 0.001(9) 0.016(9) 0.006(9)
C11V 0.063(10) 0.090(9) 0.051(9) 0.008(7) 0.017(8) 0.001(8)
C12V 0.062(10) 0.085(8) 0.053(9) -0.002(7) 0.017(8) 0.008(8)
C13V 0.058(9) 0.084(8) 0.042(9) -0.009(6) 0.018(8) 0.006(7)
C14V 0.064(8) 0.079(9) 0.041(7) -0.012(7) 0.001(8) -0.001(8)
C15V 0.069(8) 0.078(10) 0.049(7) -0.005(8) 0.018(7) 0.012(8)
C16V 0.060(9) 0.085(11) 0.057(8) -0.003(8) 0.015(8) 0.007(7)
C21U 0.100(11) 0.081(8) 0.103(10) 0.024(8) 0.001(8) 0.031(9)
C22U 0.143(13) 0.085(9) 0.138(11) 0.033(9) -0.020(10) 0.017(10)
C23U 0.167(14) 0.091(9) 0.148(13) 0.027(8) -0.026(11) -0.002(11)
C24U 0.144(13) 0.099(9) 0.110(11) 0.019(9) -0.010(10) -0.002(10)
C25U 0.130(12) 0.097(9) 0.095(10) 0.020(8) -0.005(9) 0.012(9)
C26U 0.112(11) 0.083(8) 0.082(10) 0.031(7) 0.009(9) 0.009(9)
C21V 0.098(11) 0.067(10) 0.094(9) 0.033(8) -0.002(8) 0.027(8)
C22V 0.092(12) 0.065(11) 0.103(9) 0.041(9) 0.005(10) 0.022(8)
C23V 0.119(14) 0.081(12) 0.120(11) 0.017(10) 0.012(11) 0.026(9)
C24V 0.132(13) 0.093(12) 0.085(10) 0.020(9) 0.014(9) 0.012(9)
C25V 0.127(12) 0.083(10) 0.089(9) 0.039(9) -0.001(9) 0.018(8)
C26V 0.108(11) 0.073(10) 0.091(10) 0.038(8) 0.000(9) 0.031(8)
C31U 0.223(18) 0.040(11) 0.166(16) -0.006(10) 0.113(13) -0.019(11)
C32U 0.218(19) 0.062(12) 0.184(17) 0.010(11) 0.122(14) -0.014(11)
C33U 0.208(19) 0.086(14) 0.210(17) 0.032(12) 0.139(14) -0.006(12)
C34U 0.209(19) 0.112(15) 0.230(18) 0.043(13) 0.137(14) 0.013(12)
C35U 0.22(2) 0.094(14) 0.208(18) 0.033(12) 0.115(15) 0.015(12)
C36U 0.222(19) 0.053(12) 0.180(17) 0.004(11) 0.106(14) -0.016(12)
C41U 0.03(2) 0.17(3) 0.20(3) -0.05(2) 0.039(17) 0.01(2)
C42U 0.05(2) 0.16(3) 0.20(3) -0.05(2) 0.028(17) 0.01(2)
C43U 0.06(2) 0.16(3) 0.20(3) -0.04(2) 0.026(17) 0.015(19)
C44U 0.06(2) 0.16(3) 0.20(3) -0.03(2) 0.032(17) 0.008(19)
C45U 0.03(2) 0.16(3) 0.20(3) -0.04(2) 0.040(17) 0.01(2)
C46U 0.02(2) 0.16(3) 0.20(3) -0.04(2) 0.041(17) 0.02(2)
C41V 0.07(2) 0.16(3) 0.20(3) -0.04(2) 0.027(18) 0.00(2)
C42V 0.06(2) 0.16(3) 0.20(3) -0.04(2) 0.028(17) 0.01(2)
C43V 0.06(2) 0.15(3) 0.20(3) -0.03(2) 0.028(19) 0.02(2)
C44V 0.06(2) 0.15(3) 0.20(3) -0.03(3) 0.03(2) 0.03(2)
C45V 0.07(2) 0.15(3) 0.20(3) -0.03(3) 0.028(19) 0.02(3)
C46V 0.08(2) 0.16(3) 0.20(3) -0.03(3) 0.030(19) 0.00(2)
O1W 0.115(8) 0.050(7) 0.083(8) 0.045(6) 0.033(8) 0.033(7)
C11W 0.115(8) 0.050(7) 0.083(8) 0.045(6) 0.033(8) 0.033(7)
C12W 0.115(8) 0.050(7) 0.083(8) 0.045(6) 0.033(8) 0.033(7)
C13W 0.115(8) 0.050(7) 0.083(8) 0.045(6) 0.033(8) 0.033(7)
C14W 0.115(8) 0.050(7) 0.083(8) 0.045(6) 0.033(8) 0.033(7)
O2W 0.110(9) 0.071(9) 0.089(9) 0.015(8) 0.037(8) 0.054(9)
C21W 0.095(9) 0.069(10) 0.080(9) 0.027(8) 0.051(9) 0.016(10)
C22W 0.066(14) 0.045(15) 0.120(16) 0.047(14) 0.056(13) 0.014(13)
C23W 0.130(12) 0.043(12) 0.067(12) 0.035(10) 0.055(10) 0.048(10)
C24W 0.120(12) 0.07(2) 0.12(2) 0.037(18) 0.029(16) 0.067(15)
C31W 0.100(12) 0.068(8) 0.089(8) 0.022(8) 0.049(10) 0.030(10)
C32W 0.111(13) 0.077(9) 0.089(9) 0.030(8) 0.044(11) 0.012(11)
C33W 0.111(13) 0.072(9) 0.097(10) 0.025(7) 0.038(11) 0.012(11)
C34W 0.111(13) 0.084(10) 0.083(9) 0.022(8) 0.029(11) 0.020(11)
C35W 0.083(13) 0.090(10) 0.092(8) 0.032(9) 0.051(11) 0.003(12)
C36W 0.073(13) 0.067(10) 0.099(10) 0.028(7) 0.049(11) 0.023(10)
O1X 0.25(2) 0.29(2) 0.210(17) 0.106(16) 0.060(15) 0.096(17)

loop_
_atom_type_symbol
_atom_type_description
_atom_type_scat_dispersion_real
_atom_type_scat_dispersion_imag
_atom_type_scat_source
C C 0.0033 0.0016 'International Tables Vol C Tables 4.2.6.8 and 6.1.1.4'
H H 0.0000 0.0000 'International Tables Vol C Tables 4.2.6.8 and 6.1.1.4'
N N 0.0061 0.0033 'International Tables Vol C Tables 4.2.6.8 and 6.1.1.4'
O O 0.0106 0.0060 'International Tables Vol C Tables 4.2.6.8 and 6.1.1.4'
F F 0.0171 0.0103 'International Tables Vol C Tables 4.2.6.8 and 6.1.1.4'
S S 0.1246 0.1234 'International Tables Vol C Tables 4.2.6.8 and 6.1.1.4'
Ca Ca 0.2262 0.3064 'International Tables Vol C Tables 4.2.6.8 and 6.1.1.4'
Mn Mn 0.3368 0.7283 'International Tables Vol C Tables 4.2.6.8 and 6.1.1.4'

loop_
_geom_angle_atom_site_label_1
_geom_angle_atom_site_label_2
_geom_angle_atom_site_label_3
_geom_angle
O1 Mn1 Mn2 39.79(15)
O1 Mn1 Mn3 89.62(15)
O1 Mn1 O3 92.8(2)
O1 Mn1 O4 83.0(2)
O1 Mn1 O11 95.2(2)
O1 Mn1 N1 173.2(2)
O1 Mn1 Ca1 48.05(17)
O1 Mn1 O14 91.8(2)
Mn2 Mn1 Mn3 63.14(4)
Mn2 Mn1 Ca1 64.13(5)
Mn3 Mn1 Ca1 63.54(4)
O3 Mn1 Mn2 88.53(16)
O3 Mn1 Mn3 38.69(15)
O3 Mn1 O4 81.9(2)
O3 Mn1 O11 169.7(2)
O3 Mn1 N1 92.9(2)
O3 Mn1 Ca1 46.81(15)
O3 Mn1 O14 93.1(2)
O4 Mn1 Mn2 43.27(14)
O4 Mn1 Mn3 43.32(15)
O4 Mn1 N1 101.6(2)
O4 Mn1 Ca1 90.15(16)
O4 Mn1 O14 172.6(2)
O11 Mn1 Mn2 93.44(16)
O11 Mn1 Mn3 134.73(16)
O11 Mn1 O4 92.6(2)
O11 Mn1 N1 79.7(2)
O11 Mn1 Ca1 142.43(16)
O11 Mn1 O14 93.2(2)
N1 Mn1 Mn2 144.22(18)
N1 Mn1 Mn3 97.18(18)
N1 Mn1 Ca1 136.22(19)
O14 Mn1 Mn2 131.54(16)
O14 Mn1 Mn3 131.72(17)
O14 Mn1 N1 84.1(2)
O14 Mn1 Ca1 82.41(17)
Mn1 O1 Mn2 100.7(2)
Mn1 O1 Ca1 99.2(2)
Mn2 O1 Ca1 97.3(2)
Mn1 Mn2 Mn3 58.65(4)
Mn1 Mn2 Ca1 65.44(5)
O1 Mn2 Mn1 39.48(15)
O1 Mn2 O2 92.1(2)
O1 Mn2 Mn3 85.54(15)
O1 Mn2 O4 81.2(2)
O1 Mn2 O12 171.5(2)
O1 Mn2 N2 95.1(2)
O1 Mn2 Ca1 49.05(16)
O1 Mn2 O16 91.7(2)
O2 Mn2 Mn1 87.22(15)
O2 Mn2 Mn3 40.14(15)
O2 Mn2 O4 80.8(2)
O2 Mn2 N2 172.8(3)
O2 Mn2 Ca1 45.98(15)
Mn3 Mn2 Ca1 62.83(4)
O4 Mn2 Mn1 41.82(14)
O4 Mn2 Mn3 40.64(15)
O4 Mn2 N2 99.9(2)
O4 Mn2 Ca1 90.30(16)
O12 Mn2 Mn1 133.46(16)
O12 Mn2 O2 92.0(2)
O12 Mn2 Mn3 92.88(15)
O12 Mn2 O4 92.1(2)
O12 Mn2 N2 80.8(3)
O12 Mn2 Ca1 136.85(17)
O12 Mn2 O16 95.7(2)
N2 Mn2 Mn1 98.06(19)
N2 Mn2 Mn3 140.09(18)
N2 Mn2 Ca1 140.90(19)
O16 Mn2 Mn1 130.83(17)
O16 Mn2 O2 89.9(2)
O16 Mn2 Mn3 129.66(17)
O16 Mn2 O4 168.1(2)
O16 Mn2 N2 90.2(2)
O16 Mn2 Ca1 77.84(17)
Mn2 O2 Mn3 100.2(2)
Mn2 O2 Ca1 98.8(2)
Mn3 O2 Ca1 97.4(2)
Mn1 Mn3 Mn2 58.21(4)
Mn1 Mn3 Ca1 65.60(5)
Mn2 Mn3 Ca1 63.55(4)
O2 Mn3 Mn1 86.49(15)
O2 Mn3 Mn2 39.69(15)
O2 Mn3 O4 80.0(2)
O2 Mn3 N3 92.9(2)
O2 Mn3 Ca1 46.57(15)
O3 Mn3 Mn1 40.01(16)
O3 Mn3 Mn2 85.24(15)
O3 Mn3 O2 91.3(2)
O3 Mn3 O4 81.5(2)
O3 Mn3 O13 94.8(2)
O3 Mn3 N3 175.7(2)
O3 Mn3 Ca1 48.04(16)
O3 Mn3 O17 92.1(2)
O4 Mn3 Mn1 41.56(14)
O4 Mn3 Mn2 40.34(14)
O4 Mn3 N3 98.9(2)
O4 Mn3 Ca1 90.71(14)
O13 Mn3 Mn1 93.70(16)
O13 Mn3 Mn2 133.92(17)
O13 Mn3 O2 170.7(2)
O13 Mn3 O4 94.0(2)
O13 Mn3 N3 80.9(2)
O13 Mn3 Ca1 141.32(17)
O13 Mn3 O17 96.0(2)
N3 Mn3 Mn1 139.93(18)
N3 Mn3 Mn2 97.81(17)
N3 Mn3 Ca1 136.11(18)
O17 Mn3 Mn1 131.81(17)
O17 Mn3 Mn2 130.11(17)
O17 Mn3 O2 90.8(2)
O17 Mn3 O4 168.6(2)
O17 Mn3 N3 88.2(2)
O17 Mn3 Ca1 78.03(17)
Mn1 O3 Ca1 99.8(2)
Mn3 O3 Mn1 101.3(2)
Mn3 O3 Ca1 98.9(2)
Mn1 O4 Mn2 94.9(2)
Mn1 O4 Mn3 95.1(2)
Mn2 O4 Mn3 99.0(2)
C2 C1 C6 117.6(7)
C2 C1 C17 120.9(7)
C6 C1 C17 120.8(7)
C1 C2 H2 118.5
C1 C2 C3 123.1(7)
C3 C2 H2 118.5
C2 C3 C4 117.5(7)
C2 C3 C27 122.5(7)
C4 C3 C27 119.4(7)
C3 C4 H4 118.9
C5 C4 C3 122.2(7)
C5 C4 H4 118.9
C4 C5 C6 118.2(7)
C4 C5 C37 123.4(7)
C6 C5 C37 117.7(7)
C1 C6 C5 121.5(7)
C1 C6 H6 119.3
C5 C6 H6 119.3
C11 O11 Mn1 119.3(5)
O11 C11 C12 110.1(6)
O11 C11 C41 108.6(6)
O11 C11 C46 107.1(6)
C12 C11 C41 110.3(6)
C12 C11 C46 112.0(7)
C41 C11 C46 108.6(6)
C13 C12 C11 120.0(8)
C13 C12 C17 118.4(8)
C17 C12 C11 121.5(7)
C12 C13 H13 118.7
C14 C13 C12 122.6(9)
C14 C13 H13 118.7
C13 C14 H14 120.3
C13 C14 C15 119.4(9)
C15 C14 H14 120.3
C14 C15 H15 120.7
C14 C15 C16 118.6(9)
C16 C15 H15 120.7
C15 C16 H16 118.7
C17 C16 C15 122.6(9)
C17 C16 H16 118.7
C12 C17 C1 126.6(8)
C16 C17 C1 114.9(8)
C16 C17 C12 118.3(8)
C42 C41 C11 124.7(8)
N1 C41 C11 112.5(7)
N1 C41 C42 122.8(7)
C41 C42 H42 120.3
C41 C42 C43 119.3(8)
C43 C42 H42 120.3
C42 C43 H43 121.4
C44 C43 C42 117.2(8)
C44 C43 H43 121.4
C43 C44 H44 119.4
C45 C44 C43 121.2(7)
C45 C44 H44 119.4
C44 C45 H45 119.4
N1 C45 C44 121.2(8)
N1 C45 H45 119.4
C41 N1 Mn1 114.7(5)
C41 N1 C45 118.3(7)
C45 N1 Mn1 127.0(6)
C47 C46 C11 117.5(7)
N4 C46 C11 119.4(7)
N4 C46 C47 123.2(8)
C46 C47 H47 120.6
C48 C47 C46 118.8(9)
C48 C47 H47 120.6
C47 C48 H48 120.6
C49 C48 C47 118.8(9)
C49 C48 H48 120.6
C48 C49 H49 120.5
C50 C49 C48 118.9(9)
C50 C49 H49 120.5
C49 C50 H50 118.1
N4 C50 C49 123.9(10)
N4 C50 H50 118.1
C46 N4 C50 116.3(8)
C21 O12 Mn2 118.9(4)
O12 C21 C22 107.7(6)
O12 C21 C51 107.8(6)
O12 C21 C56 108.9(7)
C22 C21 C56 112.5(7)
C51 C21 C22 112.8(7)
C51 C21 C56 107.1(6)
C23 C22 C21 118.9(7)
C23 C22 C27 119.0(8)
C27 C22 C21 122.1(7)
C22 C23 H23 118.7
C22 C23 C24 122.6(8)
C24 C23 H23 118.7
C23 C24 H24 120.6
C25 C24 C23 118.7(8)
C25 C24 H24 120.6
C24 C25 H25 120.1
C24 C25 C26 119.8(8)
C26 C25 H25 120.1
C25 C26 H26 119.1
C25 C26 C27 121.8(8)
C27 C26 H26 119.1
C22 C27 C3 128.1(7)
C26 C27 C3 113.8(7)
C26 C27 C22 118.1(8)
C52 C51 C21 125.4(8)
N2 C51 C21 113.0(7)
N2 C51 C52 121.5(8)
C51 C52 H52 120.8
C51 C52 C53 118.5(9)
C53 C52 H52 120.8
C52 C53 H53 120.0
C54 C53 C52 120.0(9)
C54 C53 H53 120.0
C53 C54 H54 120.6
C55 C54 C53 118.9(8)
C55 C54 H54 120.6
C54 C55 H55 118.9
N2 C55 C54 122.2(8)
N2 C55 H55 118.9
C51 N2 Mn2 114.7(5)
C51 N2 C55 118.8(7)
C55 N2 Mn2 126.5(6)
C57 C56 C21 119.9(7)
N5 C56 C21 118.0(7)
N5 C56 C57 122.0(7)
C56 C57 H57 119.5
C58 C57 C56 121.0(8)
C58 C57 H57 119.5
C57 C58 H58 121.9
C57 C58 C59 116.2(9)
C59 C58 H58 121.9
C58 C59 H59 120.2
C60 C59 C58 119.5(8)
C60 C59 H59 120.2
C59 C60 H60 117.9
N5 C60 C59 124.2(8)
N5 C60 H60 117.9
C60 N5 C56 116.9(8)
C31 O13 Mn3 118.0(4)
O13 C31 C32 106.4(6)
O13 C31 C61 108.8(6)
O13 C31 C66 107.6(6)
C32 C31 C66 113.3(6)
C61 C31 C32 110.9(6)
C61 C31 C66 109.7(7)
C33 C32 C31 118.8(7)
C37 C32 C31 123.3(7)
C37 C32 C33 117.9(8)
C32 C33 H33 119.2
C34 C33 C32 121.6(8)
C34 C33 H33 119.2
C33 C34 H34 120.0
C35 C34 C33 120.0(8)
C35 C34 H34 120.0
C34 C35 H35 120.5
C34 C35 C36 119.1(8)
C36 C35 H35 120.5
C35 C36 H36 118.7
C35 C36 C37 122.6(8)
C37 C36 H36 118.7
C32 C37 C5 126.6(7)
C36 C37 C5 114.9(7)
C36 C37 C32 118.6(7)
C62 C61 C31 124.3(7)
N3 C61 C31 114.5(6)
N3 C61 C62 121.2(7)
C61 C62 H62 120.3
C63 C62 C61 119.4(7)
C63 C62 H62 120.3
C62 C63 H63 120.7
C62 C63 C64 118.7(8)
C64 C63 H63 120.7
C63 C64 H64 120.5
C65 C64 C63 119.0(8)
C65 C64 H64 120.5
C64 C65 H65 118.6
N3 C65 C64 122.9(7)
N3 C65 H65 118.6
C61 N3 Mn3 111.3(5)
C65 N3 Mn3 130.0(5)
C65 N3 C61 118.7(7)
C67 C66 C31 119.6(7)
N6 C66 C31 117.5(7)
N6 C66 C67 122.9(8)
C66 C67 H67 119.8
C66 C67 C68 120.5(9)
C68 C67 H67 119.8
C67 C68 H68 121.2
C69 C68 C67 117.7(10)
C69 C68 H68 121.2
C68 C69 H69 120.5
C70 C69 C68 118.9(9)
C70 C69 H69 120.5
C69 C70 H70 118.2
N6 C70 C69 123.5(9)
N6 C70 H70 118.2
C66 N6 C70 116.4(8)
O1 Ca1 Mn1 32.79(11)
O1 Ca1 Mn2 33.61(11)
O1 Ca1 Mn3 69.70(11)
O1 Ca1 N7 64.4(2)
O1 Ca1 N8 106.2(2)
O1 Ca1 N9 171.1(2)
O1 Ca1 N10 123.1(2)
Mn2 Ca1 Mn1 50.44(4)
O2 Ca1 Mn1 69.09(13)
O2 Ca1 O1 66.96(16)
O2 Ca1 Mn2 35.21(12)
O2 Ca1 Mn3 36.00(12)
O2 Ca1 O3 66.97(17)
O2 Ca1 N7 68.40(19)
O2 Ca1 N8 127.9(2)
O2 Ca1 N9 121.9(2)
O2 Ca1 N10 67.8(2)
Mn3 Ca1 Mn1 50.86(4)
Mn3 Ca1 Mn2 53.63(4)
O3 Ca1 Mn1 33.39(12)
O3 Ca1 O1 64.95(16)
O3 Ca1 Mn2 69.19(13)
O3 Ca1 Mn3 33.07(11)
O3 Ca1 N7 121.8(2)
O3 Ca1 N8 160.0(2)
O3 Ca1 N9 116.4(2)
O3 Ca1 N10 66.7(2)
O15 Ca1 Mn1 68.30(16)
O15 Ca1 O1 77.4(2)
O15 Ca1 Mn2 110.63(17)
O15 Ca1 O2 137.4(2)
O15 Ca1 Mn3 110.23(16)
O15 Ca1 O3 77.42(18)
O15 Ca1 N7 116.4(2)
O15 Ca1 N8 83.2(2)
O15 Ca1 N9 94.2(2)
O15 Ca1 N10 118.7(2)
N7 Ca1 Mn1 95.95(18)
N7 Ca1 Mn2 52.85(17)
N7 Ca1 Mn3 101.87(17)
N7 Ca1 N8 63.2(2)
N7 Ca1 N9 118.2(2)
N8 Ca1 Mn1 132.61(17)
N8 Ca1 Mn2 114.17(18)
N8 Ca1 Mn3 163.92(18)
N8 Ca1 N9 69.5(2)
N9 Ca1 Mn1 145.88(17)
N9 Ca1 Mn2 155.13(17)
N9 Ca1 Mn3 116.60(16)
N10 Ca1 Mn1 98.51(17)
N10 Ca1 Mn2 100.99(18)
N10 Ca1 Mn3 53.37(17)
N10 Ca1 N7 124.6(2)
N10 Ca1 N8 128.7(2)
N10 Ca1 N9 63.5(2)
C71 O14 Mn1 130.6(5)
O14 C71 C72 113.5(8)
O15 C71 O14 120.5(7)
O15 C71 C72 124.9(8)
C71 O15 Ca1 137.9(6)
C71 C72 H72A 109.5
C71 C72 H72B 109.5
C71 C72 H72C 109.5
H72A C72 H72B 109.5
H72A C72 H72C 109.5
H72B C72 H72C 109.5
N7 O16 Mn2 109.1(4)
O16 N7 Ca1 119.6(4)
C74 N7 Ca1 121.9(6)
C74 N7 O16 116.8(7)
H73A C73 H73B 109.5
H73A C73 H73C 109.5
H73B C73 H73C 109.5
C74 C73 H73A 109.5
C74 C73 H73B 109.5
C74 C73 H73C 109.5
N7 C74 C73 126.0(9)
N7 C74 C75 115.8(8)
C73 C74 C75 118.2(8)
C74 C75 H75A 108.6
C74 C75 H75B 108.6
H75A C75 H75B 107.6
N8 C75 C74 114.5(7)
N8 C75 H75A 108.6
N8 C75 H75B 108.6
C75 N8 Ca1 109.0(5)
C75 N8 C76 108.4(7)
C75 N8 C77 111.5(7)
C76 N8 Ca1 109.1(5)
C77 N8 Ca1 109.5(5)
C77 N8 C76 109.3(7)
N8 C76 H76A 109.5
N8 C76 H76B 109.5
N8 C76 H76C 109.5
H76A C76 H76B 109.5
H76A C76 H76C 109.5
H76B C76 H76C 109.5
N8 C77 H77A 108.9
N8 C77 H77B 108.9
N8 C77 C78 113.2(8)
H77A C77 H77B 107.7
C78 C77 H77A 108.9
C78 C77 H77B 108.9
C77 C78 H78A 109.2
C77 C78 H78B 109.2
H78A C78 H78B 107.9
N9 C78 C77 112.0(7)
N9 C78 H78A 109.2
N9 C78 H78B 109.2
C78 N9 Ca1 110.7(5)
C78 N9 C79 111.1(7)
C78 N9 C80 110.2(7)
C79 N9 Ca1 102.4(5)
C79 N9 C80 108.2(7)
C80 N9 Ca1 113.9(5)
N9 C79 H79A 109.5
N9 C79 H79B 109.5
N9 C79 H79C 109.5
H79A C79 H79B 109.5
H79A C79 H79C 109.5
H79B C79 H79C 109.5
N9 C80 H80A 108.8
N9 C80 H80B 108.8
N9 C80 C81 113.7(7)
H80A C80 H80B 107.7
C81 C80 H80A 108.8
C81 C80 H80B 108.8
C80 C81 C82 118.1(8)
N10 C81 C80 116.9(8)
N10 C81 C82 124.9(8)
C81 C82 H82A 109.5
C81 C82 H82B 109.5
C81 C82 H82C 109.5
H82A C82 H82B 109.5
H82A C82 H82C 109.5
H82B C82 H82C 109.5
C81 N10 Ca1 125.9(6)
C81 N10 O17 114.6(7)
O17 N10 Ca1 119.1(5)
N10 O17 Mn3 109.5(4)
O1T S1T O2T 114.7(4)
O1T S1T O3T 113.7(4)
O1T S1T C1T 101.9(4)
O2T S1T C1T 103.5(5)
O3T S1T O2T 116.8(4)
O3T S1T C1T 103.6(5)
F1T C1T S1T 111.0(8)
F1T C1T F3T 107.6(9)
F2T C1T S1T 112.0(7)
F2T C1T F1T 107.6(9)
F2T C1T F3T 106.0(10)
F3T C1T S1T 112.4(8)
C12U C11U H11U 120.0
C12U C11U C16U 120.0(17)
C16U C11U H11U 120.0
C11U C12U H12U 120.2
C11U C12U C13U 119.6(17)
C13U C12U H12U 120.2
C12U C13U H13U 119.5
C14U C13U C12U 121.1(17)
C14U C13U H13U 119.5
C13U C14U H14U 120.7
C13U C14U C15U 118.5(17)
C15U C14U H14U 120.7
C14U C15U H15U 119.5
C16U C15U C14U 121.1(17)
C16U C15U H15U 119.5
C11U C16U H16U 120.2
C15U C16U C11U 119.7(17)
C15U C16U H16U 120.2
C12V C11V H11V 120.7
C12V C11V C16V 118.5(13)
C16V C11V H11V 120.7
C11V C12V H12V 120.1
C11V C12V C13V 119.8(13)
C13V C12V H12V 120.1
C12V C13V H13V 118.8
C14V C13V C12V 122.4(13)
C14V C13V H13V 118.8
C13V C14V H14V 121.8
C13V C14V C15V 116.4(13)
C15V C14V H14V 121.8
C14V C15V H15V 119.1
C16V C15V C14V 121.8(13)
C16V C15V H15V 119.1
C11V C16V H16V 119.7
C15V C16V C11V 120.5(13)
C15V C16V H16V 119.7
C22U C21U H21U 120.6
C26U C21U H21U 120.6
C26U C21U C22U 118.9(16)
C21U C22U H22U 121.2
C21U C22U C23U 117.5(15)
C23U C22U H22U 121.2
C22U C23U H23U 118.4
C24U C23U C22U 123.2(16)
C24U C23U H23U 118.4
C23U C24U H24U 122.0
C25U C24U C23U 116.1(16)
C25U C24U H24U 122.0
C24U C25U H25U 120.9
C24U C25U C26U 118.1(16)
C26U C25U H25U 120.9
C21U C26U C25U 122.3(16)
C21U C26U H26U 118.8
C25U C26U H26U 118.8
C22V C21V H21V 120.1
C22V C21V C26V 119.8(16)
C26V C21V H21V 120.1
C21V C22V H22V 120.0
C21V C22V C23V 120.0(16)
C23V C22V H22V 120.0
C22V C23V H23V 120.3
C24V C23V C22V 119.4(16)
C24V C23V H23V 120.3
C23V C24V H24V 119.6
C25V C24V C23V 120.8(16)
C25V C24V H24V 119.6
C24V C25V H25V 120.3
C24V C25V C26V 119.4(17)
C26V C25V H25V 120.3
C21V C26V C25V 119.9(16)
C21V C26V H26V 120.0
C25V C26V H26V 120.0
C32U C31U H31U 119.6
C32U C31U C36U 120.9(15)
C36U C31U H31U 119.6
C31U C32U H32U 119.6
C31U C32U C33U 120.8(15)
C33U C32U H32U 119.6
C32U C33U H33U 120.7
C34U C33U C32U 118.7(15)
C34U C33U H33U 120.7
C33U C34U H34U 120.0
C33U C34U C35U 120.1(16)
C35U C34U H34U 120.0
C34U C35U H35U 119.2
C36U C35U C34U 121.6(16)
C36U C35U H35U 119.2
C31U C36U H36U 121.1
C35U C36U C31U 117.7(15)
C35U C36U H36U 121.1
C42U C41U H41U 120.5
C46U C41U H41U 120.5
C46U C41U C42U 119.0(17)
C41U C42U H42U 119.5
C43U C42U C41U 121.1(18)
C43U C42U H42U 119.5
C42U C43U H43U 120.0
C42U C43U C44U 120.0(18)
C44U C43U H43U 120.0
C43U C44U H44U 120.6
C45U C44U C43U 118.8(17)
C45U C44U H44U 120.6
C44U C45U H45U 119.5
C44U C45U C46U 121.1(18)
C46U C45U H45U 119.5
C41U C46U C45U 119.8(18)
C41U C46U H46U 120.1
C45U C46U H46U 120.1
C42V C41V H41V 119.9
C42V C41V C46V 120.1(19)
C46V C41V H41V 119.9
C41V C42V H42V 120.4
C43V C42V C41V 119.2(18)
C43V C42V H42V 120.4
C42V C43V H43V 119.8
C42V C43V C44V 120.4(19)
C44V C43V H43V 119.8
C43V C44V H44V 119.8
C45V C44V C43V 120.4(19)
C45V C44V H44V 119.8
C44V C45V H45V 120.7
C44V C45V C46V 118.7(19)
C46V C45V H45V 120.7
C41V C46V C45V 120.1(19)
C41V C46V H46V 119.9
C45V C46V H46V 119.9
C13W O1W C11W 123(3)
O1W C11W H11A 106.4
O1W C11W H11B 106.4
O1W C11W C12W 124(3)
H11A C11W H11B 106.5
C12W C11W H11A 106.4
C12W C11W H11B 106.4
C11W C12W H12A 109.5
C11W C12W H12B 109.5
C11W C12W H12C 109.5
H12A C12W H12B 109.5
H12A C12W H12C 109.5
H12B C12W H12C 109.5
O1W C13W H13A 105.2
O1W C13W H13B 105.2
O1W C13W C14W 128(4)
H13A C13W H13B 105.9
C14W C13W H13A 105.2
C14W C13W H13B 105.2
C13W C14W H14A 109.5
C13W C14W H14B 109.5
C13W C14W H14C 109.5
H14A C14W H14B 109.5
H14A C14W H14C 109.5
H14B C14W H14C 109.5
C21W O2W C23W 135(3)
O2W C21W H21A 106.4
O2W C21W H21B 106.4
O2W C21W C22W 124(3)
H21A C21W H21B 106.5
C22W C21W H21A 106.4
C22W C21W H21B 106.4
C21W C22W H22A 109.5
C21W C22W H22B 109.5
C21W C22W H22C 109.5
H22A C22W H22B 109.5
H22A C22W H22C 109.5
H22B C22W H22C 109.5
O2W C23W H23A 106.4
O2W C23W H23B 106.4
O2W C23W C24W 124(2)
H23A C23W H23B 106.4
C24W C23W H23A 106.4
C24W C23W H23B 106.4
C23W C24W H24A 109.5
C23W C24W H24B 109.5
C23W C24W H24C 109.5
H24A C24W H24B 109.5
H24A C24W H24C 109.5
H24B C24W H24C 109.5
C32W C31W H31W 119.9
C36W C31W H31W 119.9
C36W C31W C32W 120.2(16)
C31W C32W H32W 119.2
C33W C32W C31W 121.7(15)
C33W C32W H32W 119.2
C32W C33W H33W 121.6
C32W C33W C34W 116.9(15)
C34W C33W H33W 121.6
C33W C34W H34W 119.6
C35W C34W C33W 120.9(16)
C35W C34W H34W 119.6
C34W C35W H35W 119.7
C34W C35W C36W 120.6(16)
C36W C35W H35W 119.7
C31W C36W C35W 118.5(17)
C31W C36W H36W 120.7
C35W C36W H36W 120.7

loop_
_geom_bond_atom_site_label_1
_geom_bond_atom_site_label_2
_geom_bond_distance
Mn1 O1 1.830(5)
Mn1 Mn2 2.8279(16)
Mn1 Mn3 2.8414(16)
Mn1 O3 1.863(5)
Mn1 O4 1.893(5)
Mn1 O11 1.876(5)
Mn1 N1 2.068(6)
Mn1 Ca1 3.336(2)
Mn1 O14 1.974(5)
O1 Mn2 1.842(5)
O1 Ca1 2.513(5)
Mn2 O2 1.926(5)
Mn2 Mn3 2.9682(15)
Mn2 O4 1.945(5)
Mn2 O12 1.846(5)
Mn2 N2 2.016(7)
Mn2 Ca1 3.300(2)
Mn2 O16 1.893(5)
O2 Mn3 1.944(5)
O2 Ca1 2.402(5)
Mn3 O3 1.811(5)
Mn3 O4 1.957(5)
Mn3 O13 1.835(5)
Mn3 N3 2.088(6)
Mn3 Ca1 3.279(2)
Mn3 O17 1.886(5)
O3 Ca1 2.468(5)
C1 C2 1.382(11)
C1 C6 1.400(10)
C1 C17 1.495(11)
C2 H2 0.9500
C2 C3 1.386(11)
C3 C4 1.394(10)
C3 C27 1.518(11)
C4 H4 0.9500
C4 C5 1.383(10)
C5 C6 1.402(10)
C5 C37 1.515(10)
C6 H6 0.9500
O11 C11 1.397(9)
C11 C12 1.526(12)
C11 C41 1.551(11)
C11 C46 1.554(11)
C12 C13 1.401(11)
C12 C17 1.413(11)
C13 H13 0.9500
C13 C14 1.361(12)
C14 H14 0.9500
C14 C15 1.387(13)
C15 H15 0.9500
C15 C16 1.405(12)
C16 H16 0.9500
C16 C17 1.372(12)
C41 C42 1.367(11)
C41 N1 1.341(10)
C42 H42 0.9500
C42 C43 1.394(11)
C43 H43 0.9500
C43 C44 1.383(11)
C44 H44 0.9500
C44 C45 1.358(11)
C45 H45 0.9500
C45 N1 1.357(9)
C46 C47 1.381(11)
C46 N4 1.326(10)
C47 H47 0.9500
C47 C48 1.372(12)
C48 H48 0.9500
C48 C49 1.364(13)
C49 H49 0.9500
C49 C50 1.354(14)
C50 H50 0.9500
C50 N4 1.353(12)
O12 C21 1.416(9)
C21 C22 1.548(11)
C21 C51 1.515(11)
C21 C56 1.550(11)
C22 C23 1.380(11)
C22 C27 1.405(11)
C23 H23 0.9500
C23 C24 1.388(12)
C24 H24 0.9500
C24 C25 1.372(12)
C25 H25 0.9500
C25 C26 1.390(12)
C26 H26 0.9500
C26 C27 1.396(12)
C51 C52 1.378(11)
C51 N2 1.347(10)
C52 H52 0.9500
C52 C53 1.382(12)
C53 H53 0.9500
C53 C54 1.373(13)
C54 H54 0.9500
C54 C55 1.359(12)
C55 H55 0.9500
C55 N2 1.351(10)
C56 C57 1.375(12)
C56 N5 1.343(10)
C57 H57 0.9500
C57 C58 1.366(12)
C58 H58 0.9500
C58 C59 1.408(12)
C59 H59 0.9500
C59 C60 1.344(12)
C60 H60 0.9500
C60 N5 1.332(10)
O13 C31 1.417(8)
C31 C32 1.530(11)
C31 C61 1.514(11)
C31 C66 1.553(11)
C32 C33 1.410(10)
C32 C37 1.399(11)
C33 H33 0.9500
C33 C34 1.376(11)
C34 H34 0.9500
C34 C35 1.367(12)
C35 H35 0.9500
C35 C36 1.374(11)
C36 H36 0.9500
C36 C37 1.388(11)
C61 C62 1.389(11)
C61 N3 1.352(9)
C62 H62 0.9500
C62 C63 1.374(11)
C63 H63 0.9500
C63 C64 1.390(11)
C64 H64 0.9500
C64 C65 1.364(11)
C65 H65 0.9500
C65 N3 1.332(9)
C66 C67 1.355(11)
C66 N6 1.323(10)
C67 H67 0.9500
C67 C68 1.370(13)
C68 H68 0.9500
C68 C69 1.369(13)
C69 H69 0.9500
C69 C70 1.359(13)
C70 H70 0.9500
C70 N6 1.355(12)
Ca1 O15 2.316(6)
Ca1 N7 2.541(7)
Ca1 N8 2.605(7)
Ca1 N9 2.607(7)
Ca1 N10 2.527(7)
O14 C71 1.345(9)
C71 O15 1.220(9)
C71 C72 1.444(11)
C72 H72A 0.9800
C72 H72B 0.9800
C72 H72C 0.9800
O16 N7 1.385(9)
N7 C74 1.261(10)
C73 H73A 0.9800
C73 H73B 0.9800
C73 H73C 0.9800
C73 C74 1.484(12)
C74 C75 1.499(13)
C75 H75A 0.9900
C75 H75B 0.9900
C75 N8 1.465(11)
N8 C76 1.492(11)
N8 C77 1.471(12)
C76 H76A 0.9800
C76 H76B 0.9800
C76 H76C 0.9800
C77 H77A 0.9900
C77 H77B 0.9900
C77 C78 1.521(12)
C78 H78A 0.9900
C78 H78B 0.9900
C78 N9 1.465(11)
N9 C79 1.483(12)
N9 C80 1.492(11)
C79 H79A 0.9800
C79 H79B 0.9800
C79 H79C 0.9800
C80 H80A 0.9900
C80 H80B 0.9900
C80 C81 1.497(12)
C81 C82 1.501(12)
C81 N10 1.256(11)
C82 H82A 0.9800
C82 H82B 0.9800
C82 H82C 0.9800
N10 O17 1.393(8)
O1T S1T 1.427(6)
O2T S1T 1.435(7)
O3T S1T 1.434(7)
S1T C1T 1.817(11)
C1T F1T 1.322(11)
C1T F2T 1.314(11)
C1T F3T 1.328(12)
C11U H11U 0.9500
C11U C12U 1.398(14)
C11U C16U 1.402(14)
C12U H12U 0.9500
C12U C13U 1.404(14)
C13U H13U 0.9500
C13U C14U 1.400(14)
C14U H14U 0.9500
C14U C15U 1.400(14)
C15U H15U 0.9500
C15U C16U 1.398(14)
C16U H16U 0.9500
C11V H11V 0.9500
C11V C12V 1.395(12)
C11V C16V 1.403(13)
C12V H12V 0.9500
C12V C13V 1.410(12)
C13V H13V 0.9500
C13V C14V 1.393(12)
C14V H14V 0.9500
C14V C15V 1.406(12)
C15V H15V 0.9500
C15V C16V 1.393(13)
C16V H16V 0.9500
C21U H21U 0.9500
C21U C22U 1.400(14)
C21U C26U 1.390(14)
C22U H22U 0.9500
C22U C23U 1.418(14)
C23U H23U 0.9500
C23U C24U 1.412(14)
C24U H24U 0.9500
C24U C25U 1.399(14)
C25U H25U 0.9500
C25U C26U 1.404(14)
C26U H26U 0.9500
C21V H21V 0.9500
C21V C22V 1.396(14)
C21V C26V 1.397(14)
C22V H22V 0.9500
C22V C23V 1.403(14)
C23V H23V 0.9500
C23V C24V 1.391(14)
C24V H24V 0.9500
C24V C25V 1.387(14)
C25V H25V 0.9500
C25V C26V 1.408(14)
C26V H26V 0.9500
C31U H31U 0.9500
C31U C32U 1.402(13)
C31U C36U 1.407(14)
C32U H32U 0.9500
C32U C33U 1.407(13)
C33U H33U 0.9500
C33U C34U 1.399(14)
C34U H34U 0.9500
C34U C35U 1.407(14)
C35U H35U 0.9500
C35U C36U 1.400(14)
C36U H36U 0.9500
C41U H41U 0.9500
C41U C42U 1.398(14)
C41U C46U 1.398(14)
C42U H42U 0.9500
C42U C43U 1.397(14)
C43U H43U 0.9500
C43U C44U 1.398(14)
C44U H44U 0.9500
C44U C45U 1.397(14)
C45U H45U 0.9500
C45U C46U 1.401(14)
C46U H46U 0.9500
C41V H41V 0.9500
C41V C42V 1.397(15)
C41V C46V 1.398(15)
C42V H42V 0.9500
C42V C43V 1.396(15)
C43V H43V 0.9500
C43V C44V 1.397(15)
C44V H44V 0.9500
C44V C45V 1.394(15)
C45V H45V 0.9500
C45V C46V 1.401(15)
C46V H46V 0.9500
O1W C11W 1.38(3)
O1W C13W 1.38(3)
C11W H11A 0.9900
C11W H11B 0.9900
C11W C12W 1.47(4)
C12W H12A 0.9800
C12W H12B 0.9800
C12W H12C 0.9800
C13W H13A 0.9900
C13W H13B 0.9900
C13W C14W 1.46(4)
C14W H14A 0.9800
C14W H14B 0.9800
C14W H14C 0.9800
O2W C21W 1.34(3)
O2W C23W 1.38(2)
C21W H21A 0.9900
C21W H21B 0.9900
C21W C22W 1.47(3)
C22W H22A 0.9800
C22W H22B 0.9800
C22W H22C 0.9800
C23W H23A 0.9900
C23W H23B 0.9900
C23W C24W 1.49(3)
C24W H24A 0.9800
C24W H24B 0.9800
C24W H24C 0.9800
C31W H31W 0.9500
C31W C32W 1.406(14)
C31W C36W 1.387(14)
C32W H32W 0.9500
C32W C33W 1.395(14)
C33W H33W 0.9500
C33W C34W 1.412(14)
C34W H34W 0.9500
C34W C35W 1.388(14)
C35W H35W 0.9500
C35W C36W 1.394(14)
C36W H36W 0.9500
